data_7035217
loop_
_publ_author_name
'Chygorin, Eduard N.'
'Kokozay, Vladimir N.'
'Omelchenko, Irina V.'
'Shishkin, Oleg V.'
'Titi\<s, J\'an'
'Bo\<ca, Roman'
'Nesterov, Dmytro S.'

_publ_section_title
;
 Direct synthesis of a {CoFe} dodecanuclear complex, revealing an
 unprecedented molecular structure type.
;
_journal_issue 24
_journal_name_full 'Dalton transactions (Cambridge, England : 2003)'
_journal_page_first 10918
_journal_page_last 10922
_journal_paper_doi 10.1039/c5dt01149c
_journal_volume 44
_journal_year 2015
_chemical_formula_moiety 'C132 H146 Cl2 Co6 Fe6 N12 O36, 8(C3 H7 N O)'
_chemical_formula_sum 'C156 H202 Cl2 Co6 Fe6 N20 O44'
_chemical_formula_weight 3820.96
_chemical_name_systematic
;
 ? 
;
_space_group_crystal_system monoclinic
_space_group_IT_number 14
_space_group_name_Hall '-P 2yn'
_space_group_name_H-M_alt 'P 1 21/n 1'
_symmetry_space_group_name_Hall '-P 2yn'
_symmetry_space_group_name_H-M 'P 1 21/n 1'
_atom_sites_solution_hydrogens geom
_atom_sites_solution_primary direct
_atom_sites_solution_secondary difmap
_audit_creation_date 2014-11-21
_audit_creation_method
;
Olex2 1.2
(compiled 2014.09.19 svn.r3010 for OlexSys, GUI svn.r4874)
;
_audit_update_record
;
2015-04-01 deposited with the CCDC.
2015-04-14 downloaded from the CCDC.
;
_cell_angle_alpha 90.00
_cell_angle_beta 92.784(5)
_cell_angle_gamma 90.00
_cell_formula_units_Z 2
_cell_length_a 20.1418(13)
_cell_length_b 13.1796(10)
_cell_length_c 39.621(2)
_cell_measurement_reflns_used 5785
_cell_measurement_temperature 101.5
_cell_measurement_theta_max 28.1394
_cell_measurement_theta_min 2.8111
_cell_volume 10505.4(12)
_computing_cell_refinement 'CrysAlis RED, Agilent Technologies, 2011'
_computing_data_collection 'CrysAlis CCD, Agilent Technologies, 2011'
_computing_data_reduction 'CrysAlis RED, Agilent Technologies, 2011'
_computing_molecular_graphics 'Olex2 (Dolomanov et al., 2009)'
_computing_publication_material 'Olex2 (Dolomanov et al., 2009)'
_computing_structure_refinement 'ShelXL (Sheldrick, 2008)'
_computing_structure_solution 'SHELXS-97 (Sheldrick, 1990)'
_diffrn_ambient_temperature 101.5
_diffrn_detector_area_resol_mean 16.1827
_diffrn_measured_fraction_theta_full 0.991
_diffrn_measured_fraction_theta_max 0.991
_diffrn_measurement_details
;
  1 omega   15.00   41.00   1.0000    7.0000
omega____ theta____ kappa____ phi______ frames
    -        0.5469   77.0000 -180.0000 26

  2 omega  -35.00   53.00   1.0000   20.0000
omega____ theta____ kappa____ phi______ frames
    -      -28.7774   77.0000  120.0000 88

  3 omega   -4.00   57.00   1.0000   20.0000
omega____ theta____ kappa____ phi______ frames
    -       29.8712   77.0000 -150.0000 61

  4 omega   61.00   87.00   1.0000   20.0000
omega____ theta____ kappa____ phi______ frames
    -       29.8712   77.0000 -150.0000 26

  5 omega   37.00  114.00   1.0000   20.0000
omega____ theta____ kappa____ phi______ frames
    -       29.8712   77.0000 -120.0000 77

  6 omega   -6.00   67.00   1.0000   20.0000
omega____ theta____ kappa____ phi______ frames
    -       29.8712   77.0000  -60.0000 73
;
_diffrn_measurement_device_type 'Xcalibur, Sapphire3'
_diffrn_measurement_method '\w scans'
_diffrn_orient_matrix_UB_11 0.0110098000
_diffrn_orient_matrix_UB_12 0.0416024000
_diffrn_orient_matrix_UB_13 -0.0096766000
_diffrn_orient_matrix_UB_21 -0.0141014000
_diffrn_orient_matrix_UB_22 -0.0228265000
_diffrn_orient_matrix_UB_23 -0.0148905000
_diffrn_orient_matrix_UB_31 -0.0303291000
_diffrn_orient_matrix_UB_32 0.0255167000
_diffrn_orient_matrix_UB_33 0.0024332000
_diffrn_radiation_monochromator graphite
_diffrn_radiation_type MoK\a
_diffrn_radiation_wavelength 0.71073
_diffrn_reflns_av_R_equivalents 0.0000
_diffrn_reflns_av_unetI/netI 0.1166
_diffrn_reflns_limit_h_max 23
_diffrn_reflns_limit_h_min -23
_diffrn_reflns_limit_k_max 15
_diffrn_reflns_limit_k_min 0
_diffrn_reflns_limit_l_max 47
_diffrn_reflns_limit_l_min 0
_diffrn_reflns_number 18347
_diffrn_reflns_theta_full 25.00
_diffrn_reflns_theta_max 25.00
_diffrn_reflns_theta_min 2.93
_diffrn_source 'Enhance (Mo) X-ray Source'
_exptl_absorpt_coefficient_mu 0.954
_exptl_absorpt_correction_T_max 1.00000
_exptl_absorpt_correction_T_min 0.85686
_exptl_absorpt_correction_type multi-scan
_exptl_absorpt_process_details
;
CrysAlis RED, Agilent Technologies, 2011 
Empirical absorption correction using spherical harmonics, 
implemented in SCALE3 ABSPACK scaling algorithm.
;
_exptl_crystal_colour 'metallic dark red'
_exptl_crystal_colour_lustre metallic
_exptl_crystal_colour_modifier dark
_exptl_crystal_colour_primary red
_exptl_crystal_density_diffrn 1.208
_exptl_crystal_density_method 'not measured'
_exptl_crystal_description block
_exptl_crystal_F_000 3964
_exptl_crystal_size_max 0.4
_exptl_crystal_size_mid 0.4
_exptl_crystal_size_min 0.2
_platon_squeeze_details
;
;
_refine_diff_density_max 0.623
_refine_diff_density_min -0.417
_refine_diff_density_rms 0.083
_refine_ls_extinction_method none
_refine_ls_goodness_of_fit_ref 0.907
_refine_ls_hydrogen_treatment constr
_refine_ls_matrix_type full
_refine_ls_number_parameters 1069
_refine_ls_number_reflns 18347
_refine_ls_number_restraints 50
_refine_ls_restrained_S_all 0.919
_refine_ls_R_factor_all 0.1085
_refine_ls_R_factor_gt 0.0576
_refine_ls_shift/su_max 0.001
_refine_ls_shift/su_mean 0.000
_refine_ls_structure_factor_coef Fsqd
_refine_ls_weighting_details 'calc w=1/[\s^2^(Fo^2^)+(0.0585P)^2^+0.0000P] where P=(Fo^2^+2Fc^2^)/3'
_refine_ls_weighting_scheme calc
_refine_ls_wR_factor_gt 0.1141
_refine_ls_wR_factor_ref 0.1283
_reflns_number_gt 10814
_reflns_number_total 18347
_reflns_threshold_expression >2sigma(I)
_cod_data_source_file c5dt01149c2.cif
_cod_data_source_block koko451
_cod_depositor_comments 'Adding full bibliography for 7035217.cif.'
_cod_database_code 7035217
_reflns_odcompleteness_completeness 99.68
_reflns_odcompleteness_iscentric 1
_reflns_odcompleteness_theta 26.32
_olex2_refinement_description
;
1. Fixed Uiso
 At 1.2 times of:
  All C(H) groups, All C(H,H) groups
 At 1.5 times of:
  All C(H,H,H) groups
2. Restrained distances
 O14-H14
 0.85 with sigma of 0.01
 O4S-H14
 1.75 with sigma of 0.01
3. Uiso/Uaniso restraints and constraints
Uanis(C38) \\sim Ueq, Uanis(C37) \\sim Ueq: with sigma of 0.01 and sigma for
terminal atoms of 0.02
Uanis(C7S) \\sim Ueq, Uanis(C9S) \\sim Ueq, Uanis(C5S) \\sim Ueq, Uanis(C3S)
\\sim Ueq, Uanis(O1S) \\sim Ueq: with sigma of 0.005 and sigma for terminal
atoms of 0.01
Uanis(N1S) \\sim Ueq: with sigma of 0.005 and sigma for terminal atoms of 0.01
4.a Riding coordinates:
 O14(H14)
4.b Secondary CH2 refined with riding coordinates:
 C10(H10A,H10B), C11(H11A,H11B), C21(H21A,H21B), C22(H22A,H22B), C32(H32A,
 H32B), C33(H33A,H33B), C43(H43A,H43B), C44(H44A,H44B), C54(H54A,H54B),
 C55(H55A,H55B), C65(H65A,H65B), C66(H66A,H66B)
4.c Aromatic/amide H refined with riding coordinates:
 C1S(H1S), C3(H3), C4S(H4S), C4(H4), C5(H5), C6(H6), C7S(H7S), C7(H7),
 C10S(H10S), C14(H14A), C15(H15), C16(H16), C17(H17), C18(H18), C25(H25),
 C26(H26), C27(H27), C28(H28), C29(H29), C36(H36), C37(H37), C38(H38), C39(H39),
  C40(H40), C47(H47), C48(H48), C49(H49), C50(H50), C51(H51), C58(H58),
 C59(H59), C60(H60), C61(H61), C62(H62)
4.d Idealised Me refined as rotating group:
 C2S(H2SA,H2SB,H2SC), C3S(H3SA,H3SB,H3SC), C5S(H5SA,H5SB,H5SC), C6S(H6SA,H6SB,
 H6SC), C8S(H8SA,H8SB,H8SC), C9S(H9SA,H9SB,H9SC), C9(H9A,H9B,H9C), C11S(H11C,
 H11D,H11E), C12S(H12A,H12B,H12C), C20(H20A,H20B,H20C), C31(H31A,H31B,H31C),
 C42(H42A,H42B,H42C), C53(H53A,H53B,H53C), C64(H64A,H64B,H64C)
;
_olex2_submission_original_sample_id koko451
_olex2_submission_special_instructions 'No special instructions were received'

loop_
_space_group_symop_id
_space_group_symop_operation_xyz
1 'x, y, z'
2 '-x+1/2, y+1/2, -z+1/2'
3 '-x, -y, -z'
4 'x-1/2, -y-1/2, z-1/2'

loop_
_atom_site_label
_atom_site_type_symbol
_atom_site_fract_x
_atom_site_fract_y
_atom_site_fract_z
_atom_site_U_iso_or_equiv
_atom_site_adp_type
_atom_site_occupancy
_atom_site_calc_flag
_atom_site_refinement_flags_posn
_atom_site_refinement_flags_adp
Co1 Co 0.82122(3) 0.61194(4) 0.618138(14) 0.02555(16) Uani 1 d . .
Cl1 Cl 0.78627(6) 0.33363(8) 0.53729(3) 0.0285(3) Uani 1 d . .
O1S O 0.9585(3) 0.1568(4) 0.67182(12) 0.1032(18) Uani 1 d . U
N1S N 0.9307(3) 0.0746(5) 0.71893(16) 0.096(2) Uani 1 d . U
Fe1 Fe 0.85877(3) 0.43414(5) 0.576385(15) 0.02385(16) Uani 1 d . .
N1 N 0.84699(18) 0.6994(3) 0.58263(8) 0.0258(9) Uani 1 d . .
O1 O 0.86402(16) 0.6863(2) 0.65294(7) 0.0348(8) Uani 1 d . .
C1S C 0.9416(4) 0.0856(6) 0.68736(19) 0.091(3) Uani 1 d . .
H1S H 0.9348 0.0258 0.6742 0.109 Uiso 1 calc R .
C1 C 0.9129(3) 0.7486(4) 0.64856(12) 0.0398(13) Uani 1 d . .
N2 N 0.80228(18) 0.5139(3) 0.65155(8) 0.0245(9) Uani 1 d . .
O2S O 0.7094(2) 1.3695(3) 0.72793(9) 0.0608(12) Uani 1 d . .
N2S N 0.7338(2) 1.2197(3) 0.75316(10) 0.0452(12) Uani 1 d . .
Co2 Co 1.10650(3) 0.43893(5) 0.583893(15) 0.03504(18) Uani 1 d . .
Fe2 Fe 0.98813(3) 0.46602(5) 0.537453(14) 0.02384(16) Uani 1 d . .
O2 O 0.89684(14) 0.5238(2) 0.54212(7) 0.0243(7) Uani 1 d . .
C2 C 0.9264(2) 0.7952(4) 0.61685(12) 0.0356(12) Uani 1 d . .
C2S C 0.9155(5) -0.0158(6) 0.73720(18) 0.120(3) Uani 1 d . .
H2SA H 0.9064 -0.0714 0.7212 0.181 Uiso 1 calc GR .
H2SB H 0.8764 -0.0039 0.7504 0.181 Uiso 1 calc GR .
H2SC H 0.9535 -0.0338 0.7524 0.181 Uiso 1 calc GR .
Co3 Co 0.63985(3) 0.12800(5) 0.611627(14) 0.02629(16) Uani 1 d . .
O3S O 0.4283(3) 0.5830(4) 0.49999(14) 0.1057(18) Uani 1 d . .
N3S N 0.4388(3) 0.6483(4) 0.55194(15) 0.0747(16) Uani 1 d . .
Fe3 Fe 0.75144(3) 0.25534(4) 0.590810(14) 0.01856(15) Uani 1 d . .
N3 N 1.14534(18) 0.5472(3) 0.56015(9) 0.0321(10) Uani 1 d . .
O3 O 0.78110(14) 0.5310(2) 0.58188(6) 0.0235(7) Uani 1 d . .
C3 C 0.9795(3) 0.8639(4) 0.61542(14) 0.0486(15) Uani 1 d . .
H3 H 0.9877 0.8955 0.5945 0.058 Uiso 1 calc R .
C3S C 0.9271(6) 0.1621(9) 0.7377(3) 0.181(5) Uani 1 d . U
H3SA H 0.9119 0.2181 0.7230 0.271 Uiso 1 calc GR .
H3SB H 0.9711 0.1781 0.7479 0.271 Uiso 1 calc GR .
H3SC H 0.8957 0.1523 0.7556 0.271 Uiso 1 calc GR .
O4S O 0.8097(2) 0.0546(3) 0.52304(8) 0.0542(10) Uani 1 d D .
N4S N 0.7300(2) 0.0149(3) 0.48338(11) 0.0520(12) Uani 1 d . .
N4 N 1.06267(19) 0.3286(3) 0.60462(9) 0.0367(10) Uani 1 d . .
O4 O 0.74165(14) 0.6873(2) 0.62191(7) 0.0272(7) Uani 1 d . .
C4S C 0.7093(3) 1.2774(5) 0.72874(14) 0.0539(16) Uani 1 d . .
H4S H 0.6894 1.2437 0.7096 0.065 Uiso 1 calc R .
C4 C 1.0199(4) 0.8867(5) 0.64306(18) 0.087(2) Uani 1 d . .
H4 H 1.0544 0.9354 0.6417 0.104 Uiso 1 calc R .
N5 N 0.69562(18) 0.0132(3) 0.60765(9) 0.0264(9) Uani 1 d . .
C5 C 1.0093(4) 0.8375(5) 0.67298(18) 0.096(3) Uani 1 d . .
H5 H 1.0395 0.8486 0.6918 0.115 Uiso 1 calc R .
O5 O 0.89661(14) 0.5294(2) 0.61176(7) 0.0269(7) Uani 1 d . .
C5S C 0.7593(4) 1.2637(5) 0.78344(16) 0.097(2) Uani 1 d . U
H5SA H 0.7499 1.3366 0.7832 0.146 Uiso 1 calc GR .
H5SB H 0.8075 1.2528 0.7856 0.146 Uiso 1 calc GR .
H5SC H 0.7383 1.2322 0.8026 0.146 Uiso 1 calc GR .
N6 N 0.59027(17) 0.2499(3) 0.61372(8) 0.0268(9) Uani 1 d . .
O6 O 0.82855(14) 0.3408(2) 0.61017(6) 0.0234(7) Uani 1 d . .
C6 C 0.9563(3) 0.7725(5) 0.67659(15) 0.069(2) Uani 1 d . .
H6 H 0.9489 0.7436 0.6981 0.083 Uiso 1 calc R .
C6S C 0.7309(4) 1.1102(5) 0.75279(16) 0.085(2) Uani 1 d . .
H6SA H 0.7116 1.0871 0.7309 0.127 Uiso 1 calc GR .
H6SB H 0.7033 1.0866 0.7709 0.127 Uiso 1 calc GR .
H6SC H 0.7759 1.0826 0.7563 0.127 Uiso 1 calc GR .
O7 O 1.18205(16) 0.3539(3) 0.58488(8) 0.0455(9) Uani 1 d . .
C7S C 0.4576(4) 0.5936(6) 0.5255(2) 0.090(2) Uani 1 d . U
H7S H 0.4993 0.5600 0.5281 0.108 Uiso 1 calc R .
C7 C 0.8908(2) 0.7693(3) 0.58607(11) 0.0307(11) Uani 1 d . .
H7 H 0.9005 0.8071 0.5665 0.037 Uiso 1 calc R .
C8S C 0.3773(5) 0.7067(6) 0.5489(2) 0.118(3) Uani 1 d . .
H8SA H 0.3849 0.7743 0.5587 0.177 Uiso 1 calc GR .
H8SB H 0.3427 0.6719 0.5611 0.177 Uiso 1 calc GR .
H8SC H 0.3630 0.7132 0.5250 0.177 Uiso 1 calc GR .
O8 O 1.02858(14) 0.5765(2) 0.51111(7) 0.0241(7) Uani 1 d . .
C8 C 0.8199(2) 0.6706(3) 0.54802(10) 0.0243(10) Uani 1 d . .
C9S C 0.4785(5) 0.6551(8) 0.5810(2) 0.153(4) Uani 1 d . U
H9SA H 0.5221 0.6255 0.5772 0.230 Uiso 1 calc GR .
H9SB H 0.4577 0.6181 0.5992 0.230 Uiso 1 calc GR .
H9SC H 0.4839 0.7265 0.5875 0.230 Uiso 1 calc GR .
O9 O 1.02932(14) 0.5218(2) 0.58033(7) 0.0283(7) Uani 1 d . .
C9 C 0.7957(2) 0.7618(3) 0.52712(11) 0.0306(11) Uani 1 d . .
H9A H 0.7683 0.8054 0.5409 0.046 Uiso 1 calc GR .
H9B H 0.7693 0.7382 0.5072 0.046 Uiso 1 calc GR .
H9C H 0.8341 0.8004 0.5198 0.046 Uiso 1 calc GR .
O10 O 1.13549(17) 0.5026(3) 0.62448(8) 0.0485(10) Uani 1 d . .
C10S C 0.7505(3) 0.0499(4) 0.51292(14) 0.0479(15) Uani 1 d . .
H10S H 0.7180 0.0734 0.5276 0.058 Uiso 1 calc R .
C10 C 0.8739(2) 0.6176(3) 0.52829(10) 0.0254(11) Uani 1 d . .
H10A H 0.8562 0.6056 0.5049 0.030 Uiso 1 calc R .
H10B H 0.9123 0.6641 0.5271 0.030 Uiso 1 calc R .
C11S C 0.6601(3) 0.0067(5) 0.47417(17) 0.075(2) Uani 1 d . .
H11C H 0.6342 0.0292 0.4931 0.113 Uiso 1 calc GR .
H11D H 0.6492 -0.0641 0.4688 0.113 Uiso 1 calc GR .
H11E H 0.6494 0.0493 0.4544 0.113 Uiso 1 calc GR .
O11 O 0.94010(14) 0.3617(2) 0.56402(7) 0.0259(7) Uani 1 d . .
C11 C 0.7629(2) 0.5985(3) 0.55450(10) 0.0255(11) Uani 1 d . .
H11A H 0.7231 0.6380 0.5601 0.031 Uiso 1 calc R .
H11B H 0.7518 0.5586 0.5338 0.031 Uiso 1 calc R .
C12S C 0.7778(3) -0.0233(5) 0.45929(14) 0.074(2) Uani 1 d . .
H12A H 0.8230 -0.0054 0.4673 0.111 Uiso 1 calc GR .
H12B H 0.7682 0.0074 0.4371 0.111 Uiso 1 calc GR .
H12C H 0.7738 -0.0972 0.4575 0.111 Uiso 1 calc GR .
O12 O 1.07122(14) 0.3809(2) 0.54268(7) 0.0276(7) Uani 1 d . .
C12 C 0.6904(2) 0.6535(3) 0.63788(10) 0.0268(11) Uani 1 d . .
O13 O 0.56591(14) 0.0689(2) 0.58795(7) 0.0329(8) Uani 1 d . .
C13 C 0.6891(2) 0.5632(3) 0.65781(10) 0.0257(11) Uani 1 d . .
O14 O 0.81155(14) 0.1256(2) 0.58446(7) 0.0295(7) Uani 1 d D .
H14 H 0.8110 0.0971 0.5650 0.07(2) Uiso 1 d DR .
C14 C 0.6302(2) 0.5361(4) 0.67256(11) 0.0346(12) Uani 1 d . .
H14A H 0.6293 0.4750 0.6852 0.041 Uiso 1 calc R .
O15 O 0.71525(14) 0.1900(2) 0.63371(7) 0.0246(7) Uani 1 d . .
C15 C 0.5747(3) 0.5921(4) 0.66971(12) 0.0446(14) Uani 1 d . .
H15 H 0.5354 0.5709 0.6800 0.054 Uiso 1 calc R .
O16 O 0.61150(16) 0.0741(2) 0.65292(7) 0.0340(8) Uani 1 d . .
C16 C 0.5760(3) 0.6821(4) 0.65144(13) 0.0531(16) Uani 1 d . .
H16 H 0.5374 0.7235 0.6497 0.064 Uiso 1 calc R .
O17 O 0.67058(14) 0.1828(2) 0.57079(7) 0.0239(7) Uani 1 d . .
C17 C 0.6318(3) 0.7114(4) 0.63608(11) 0.0399(13) Uani 1 d . .
H17 H 0.6311 0.7732 0.6237 0.048 Uiso 1 calc R .
O18 O 0.69246(14) 0.3902(2) 0.59817(7) 0.0253(7) Uani 1 d . .
C18 C 0.7465(2) 0.5013(3) 0.66419(10) 0.0256(11) Uani 1 d . .
H18 H 0.7424 0.4458 0.6793 0.031 Uiso 1 calc R .
C19 C 0.8588(2) 0.4431(3) 0.66039(10) 0.0263(11) Uani 1 d . .
C20 C 0.8735(3) 0.4330(4) 0.69847(10) 0.0373(12) Uani 1 d . .
H20A H 0.8829 0.5002 0.7082 0.056 Uiso 1 calc GR .
H20B H 0.9121 0.3888 0.7027 0.056 Uiso 1 calc GR .
H20C H 0.8348 0.4037 0.7090 0.056 Uiso 1 calc GR .
C21 C 0.9183(2) 0.4865(3) 0.64340(10) 0.0291(11) Uani 1 d . .
H21A H 0.9398 0.5394 0.6579 0.035 Uiso 1 calc R .
H21B H 0.9513 0.4323 0.6398 0.035 Uiso 1 calc R .
C22 C 0.8403(2) 0.3381(3) 0.64562(10) 0.0287(11) Uani 1 d . .
H22A H 0.8769 0.2899 0.6513 0.034 Uiso 1 calc R .
H22B H 0.8000 0.3129 0.6562 0.034 Uiso 1 calc R .
C23 C 1.2335(2) 0.3680(4) 0.56708(12) 0.0422(13) Uani 1 d . .
C24 C 1.2458(2) 0.4556(4) 0.54726(12) 0.0381(13) Uani 1 d . .
C25 C 1.3039(3) 0.4623(5) 0.52937(12) 0.0484(15) Uani 1 d . .
H25 H 1.3112 0.5211 0.5162 0.058 Uiso 1 calc R .
C26 C 1.3504(3) 0.3868(5) 0.53029(14) 0.0528(16) Uani 1 d . .
H26 H 1.3899 0.3928 0.5182 0.063 Uiso 1 calc R .
C27 C 1.3382(3) 0.3005(5) 0.54949(15) 0.0557(16) Uani 1 d . .
H27 H 1.3696 0.2467 0.5502 0.067 Uiso 1 calc R .
C28 C 1.2827(3) 0.2917(4) 0.56712(13) 0.0484(14) Uani 1 d . .
H28 H 1.2766 0.2319 0.5800 0.058 Uiso 1 calc R .
C29 C 1.2015(2) 0.5418(4) 0.54608(11) 0.0365(13) Uani 1 d . .
H29 H 1.2149 0.5997 0.5338 0.044 Uiso 1 calc R .
C30 C 1.1043(2) 0.6416(4) 0.55678(11) 0.0341(12) Uani 1 d . .
C31 C 1.1443(3) 0.7369(4) 0.56607(13) 0.0485(15) Uani 1 d . .
H31A H 1.1747 0.7520 0.5482 0.073 Uiso 1 calc GR .
H31B H 1.1699 0.7257 0.5874 0.073 Uiso 1 calc GR .
H31C H 1.1139 0.7942 0.5686 0.073 Uiso 1 calc GR .
C32 C 1.0756(2) 0.6522(3) 0.52071(11) 0.0318(12) Uani 1 d . .
H32A H 1.0542 0.7195 0.5182 0.038 Uiso 1 calc R .
H32B H 1.1125 0.6496 0.5051 0.038 Uiso 1 calc R .
C33 C 1.0483(2) 0.6259(4) 0.58119(11) 0.0326(12) Uani 1 d . .
H33A H 1.0638 0.6452 0.6044 0.039 Uiso 1 calc R .
H33B H 1.0097 0.6691 0.5744 0.039 Uiso 1 calc R .
C34 C 1.1143(3) 0.4803(5) 0.65428(13) 0.0582(18) Uani 1 d . .
C35 C 1.0785(3) 0.3897(5) 0.66186(13) 0.0527(16) Uani 1 d . .
C36 C 1.0599(3) 0.3714(6) 0.69545(13) 0.074(2) Uani 1 d . .
H36 H 1.0365 0.3111 0.7005 0.089 Uiso 1 calc R .
C37 C 1.0751(4) 0.4387(7) 0.72033(18) 0.094(2) Uani 1 d . U
H37 H 1.0631 0.4246 0.7427 0.113 Uiso 1 calc R .
C38 C 1.1078(4) 0.5276(7) 0.71352(16) 0.095(3) Uani 1 d . U
H38 H 1.1160 0.5759 0.7310 0.114 Uiso 1 calc R .
C39 C 1.1289(3) 0.5475(6) 0.68133(15) 0.085(2) Uani 1 d . .
H39 H 1.1536 0.6074 0.6775 0.101 Uiso 1 calc R .
C40 C 1.0569(3) 0.3189(4) 0.63637(13) 0.0496(15) Uani 1 d . .
H40 H 1.0363 0.2586 0.6438 0.059 Uiso 1 calc R .
C41 C 1.0343(2) 0.2521(4) 0.58023(11) 0.0348(12) Uani 1 d . .
C42 C 1.0503(3) 0.1423(4) 0.59152(13) 0.0551(17) Uani 1 d . .
H42A H 1.0968 0.1382 0.6000 0.083 Uiso 1 calc GR .
H42B H 1.0432 0.0963 0.5723 0.083 Uiso 1 calc GR .
H42C H 1.0212 0.1227 0.6095 0.083 Uiso 1 calc GR .
C43 C 0.9592(2) 0.2643(3) 0.57673(12) 0.0341(12) Uani 1 d . .
H43A H 0.9405 0.2114 0.5613 0.041 Uiso 1 calc R .
H43B H 0.9403 0.2542 0.5991 0.041 Uiso 1 calc R .
C44 C 1.0660(2) 0.2744(4) 0.54684(11) 0.0346(12) Uani 1 d . .
H44A H 1.1106 0.2431 0.5468 0.042 Uiso 1 calc R .
H44B H 1.0383 0.2452 0.5279 0.042 Uiso 1 calc R .
C45 C 0.5691(2) -0.0122(3) 0.56903(11) 0.0277(11) Uani 1 d . .
C46 C 0.6229(2) -0.0797(4) 0.56864(11) 0.0298(11) Uani 1 d . .
C47 C 0.6187(3) -0.1659(4) 0.54760(12) 0.0379(13) Uani 1 d . .
H47 H 0.6548 -0.2124 0.5480 0.045 Uiso 1 calc R .
C48 C 0.5645(3) -0.1843(4) 0.52669(12) 0.0425(13) Uani 1 d . .
H48 H 0.5634 -0.2422 0.5124 0.051 Uiso 1 calc R .
C49 C 0.5116(3) -0.1189(4) 0.52631(12) 0.0407(13) Uani 1 d . .
H49 H 0.4735 -0.1318 0.5119 0.049 Uiso 1 calc R .
C50 C 0.5135(2) -0.0331(4) 0.54716(12) 0.0405(13) Uani 1 d . .
H50 H 0.4766 0.0119 0.5466 0.049 Uiso 1 calc R .
C51 C 0.6827(2) -0.0648(4) 0.58942(11) 0.0338(12) Uani 1 d . .
H51 H 0.7151 -0.1172 0.5896 0.041 Uiso 1 calc R .
C52 C 0.7610(2) 0.0203(3) 0.62777(11) 0.0282(11) Uani 1 d . .
C53 C 0.7743(3) -0.0738(3) 0.64944(11) 0.0379(13) Uani 1 d . .
H53A H 0.7823 -0.1320 0.6348 0.057 Uiso 1 calc GR .
H53B H 0.7357 -0.0876 0.6629 0.057 Uiso 1 calc GR .
H53C H 0.8135 -0.0623 0.6646 0.057 Uiso 1 calc GR .
C54 C 0.8168(2) 0.0344(3) 0.60437(11) 0.0309(11) Uani 1 d . .
H54A H 0.8594 0.0356 0.6179 0.037 Uiso 1 calc R .
H54B H 0.8178 -0.0247 0.5890 0.037 Uiso 1 calc R .
C55 C 0.7531(2) 0.1125(3) 0.65094(10) 0.0269(11) Uani 1 d . .
H55A H 0.7305 0.0915 0.6714 0.032 Uiso 1 calc R .
H55B H 0.7975 0.1393 0.6581 0.032 Uiso 1 calc R .
C56 C 0.5814(2) 0.1265(4) 0.67558(11) 0.0355(12) Uani 1 d . .
C57 C 0.5585(2) 0.2267(4) 0.67145(11) 0.0334(12) Uani 1 d . .
C58 C 0.5254(3) 0.2740(4) 0.69756(12) 0.0468(14) Uani 1 d . .
H58 H 0.5099 0.3415 0.6943 0.056 Uiso 1 calc R .
C59 C 0.5144(3) 0.2267(5) 0.72772(13) 0.0585(17) Uani 1 d . .
H59 H 0.4921 0.2602 0.7451 0.070 Uiso 1 calc R .
C60 C 0.5374(3) 0.1282(5) 0.73170(13) 0.0579(17) Uani 1 d . .
H60 H 0.5307 0.0939 0.7523 0.069 Uiso 1 calc R .
C61 C 0.5699(3) 0.0778(4) 0.70648(12) 0.0441(14) Uani 1 d . .
H61 H 0.5844 0.0099 0.7101 0.053 Uiso 1 calc R .
C62 C 0.5617(2) 0.2809(4) 0.64012(11) 0.0336(12) Uani 1 d . .
H62 H 0.5407 0.3454 0.6388 0.040 Uiso 1 calc R .
C63 C 0.5873(2) 0.3110(3) 0.58185(11) 0.0273(11) Uani 1 d . .
C64 C 0.5154(2) 0.3331(4) 0.57067(11) 0.0363(12) Uani 1 d . .
H64A H 0.4952 0.3762 0.5875 0.054 Uiso 1 calc GR .
H64B H 0.4907 0.2692 0.5685 0.054 Uiso 1 calc GR .
H64C H 0.5140 0.3682 0.5488 0.054 Uiso 1 calc GR .
C65 C 0.6200(2) 0.2439(3) 0.55566(10) 0.0272(11) Uani 1 d . .
H65A H 0.5858 0.2000 0.5444 0.033 Uiso 1 calc R .
H65B H 0.6390 0.2875 0.5382 0.033 Uiso 1 calc R .
C66 C 0.6254(2) 0.4094(3) 0.58752(11) 0.0311(12) Uani 1 d . .
H66A H 0.6241 0.4491 0.5663 0.037 Uiso 1 calc R .
H66B H 0.6039 0.4503 0.6049 0.037 Uiso 1 calc R .

loop_
_atom_site_aniso_label
_atom_site_aniso_U_11
_atom_site_aniso_U_22
_atom_site_aniso_U_33
_atom_site_aniso_U_23
_atom_site_aniso_U_13
_atom_site_aniso_U_12
Co1 0.0321(4) 0.0179(4) 0.0271(3) -0.0002(3) 0.0053(3) -0.0020(3)
Cl1 0.0323(6) 0.0258(7) 0.0279(6) -0.0006(5) 0.0064(5) -0.0016(5)
O1S 0.114(4) 0.097(4) 0.103(3) 0.061(3) 0.048(3) 0.035(3)
N1S 0.127(4) 0.077(4) 0.086(3) 0.014(3) 0.027(3) 0.000(3)
Fe1 0.0272(4) 0.0174(4) 0.0274(3) 0.0010(3) 0.0064(3) 0.0005(3)
N1 0.029(2) 0.018(2) 0.031(2) -0.0021(17) 0.0052(17) 0.0036(18)
O1 0.047(2) 0.029(2) 0.0293(17) -0.0060(14) 0.0024(16) -0.0069(17)
C1S 0.090(6) 0.107(7) 0.078(5) 0.045(5) 0.025(4) 0.016(5)
C1 0.052(3) 0.020(3) 0.048(3) -0.003(2) 0.001(3) -0.001(3)
N2 0.034(2) 0.016(2) 0.0234(19) -0.0037(16) 0.0037(17) 0.0002(17)
O2S 0.094(3) 0.036(3) 0.053(2) 0.015(2) 0.012(2) 0.006(2)
N2S 0.068(3) 0.035(3) 0.033(2) 0.004(2) 0.000(2) 0.003(2)
Co2 0.0301(4) 0.0456(5) 0.0295(3) 0.0007(3) 0.0010(3) 0.0061(3)
Fe2 0.0263(4) 0.0203(4) 0.0253(3) 0.0009(3) 0.0047(3) -0.0001(3)
O2 0.0283(17) 0.0159(18) 0.0294(16) 0.0059(13) 0.0064(14) 0.0007(14)
C2 0.039(3) 0.026(3) 0.043(3) -0.006(2) 0.004(2) -0.004(2)
C2S 0.183(9) 0.092(7) 0.094(5) 0.030(5) 0.081(6) -0.008(6)
Co3 0.0272(4) 0.0201(4) 0.0320(3) 0.0002(3) 0.0059(3) -0.0016(3)
O3S 0.104(4) 0.125(5) 0.089(4) 0.010(3) 0.011(3) -0.003(4)
N3S 0.086(5) 0.063(4) 0.075(4) 0.008(3) 0.010(4) -0.003(4)
Fe3 0.0215(3) 0.0125(4) 0.0220(3) 0.0000(3) 0.0039(3) 0.0003(3)
N3 0.023(2) 0.038(3) 0.034(2) -0.0141(19) -0.0032(18) -0.0032(19)
O3 0.0294(17) 0.0167(18) 0.0247(15) -0.0017(13) 0.0044(13) 0.0005(14)
C3 0.056(4) 0.034(4) 0.056(3) 0.006(3) 0.003(3) -0.014(3)
C3S 0.232(9) 0.156(8) 0.162(7) 0.034(6) 0.087(7) -0.004(7)
O4S 0.070(3) 0.047(3) 0.047(2) -0.0113(18) 0.006(2) 0.015(2)
N4S 0.062(3) 0.050(3) 0.045(3) -0.010(2) 0.009(3) -0.003(3)
N4 0.036(2) 0.042(3) 0.032(2) 0.009(2) 0.0031(19) 0.016(2)
O4 0.0337(18) 0.0199(19) 0.0289(16) 0.0020(13) 0.0087(14) -0.0020(14)
C4S 0.059(4) 0.055(5) 0.047(3) 0.022(3) -0.005(3) -0.004(3)
C4 0.089(5) 0.085(6) 0.084(5) 0.017(4) -0.021(4) -0.060(5)
N5 0.031(2) 0.019(2) 0.031(2) 0.0010(17) 0.0054(18) -0.0035(18)
C5 0.124(7) 0.082(6) 0.079(5) 0.011(4) -0.037(5) -0.065(5)
O5 0.0288(17) 0.0215(19) 0.0306(17) 0.0010(14) 0.0022(14) -0.0011(14)
C5S 0.159(7) 0.065(5) 0.065(4) -0.008(4) -0.017(4) -0.001(5)
N6 0.028(2) 0.020(2) 0.033(2) -0.0015(17) 0.0023(17) -0.0010(17)
O6 0.0269(17) 0.0201(18) 0.0234(16) -0.0001(13) 0.0036(13) 0.0013(13)
C6 0.095(5) 0.057(5) 0.052(4) 0.009(3) -0.026(3) -0.042(4)
C6S 0.120(7) 0.042(5) 0.087(5) 0.022(4) -0.035(4) -0.013(4)
O7 0.031(2) 0.057(3) 0.048(2) 0.0036(18) 0.0006(17) 0.0119(18)
C7S 0.092(4) 0.091(4) 0.085(4) 0.010(4) -0.005(4) -0.020(4)
C7 0.038(3) 0.018(3) 0.037(3) 0.002(2) 0.009(2) 0.005(2)
C8S 0.130(8) 0.067(6) 0.163(8) -0.025(5) 0.062(7) -0.040(6)
O8 0.0286(17) 0.0168(18) 0.0271(15) -0.0021(13) 0.0035(13) -0.0041(14)
C8 0.034(3) 0.020(3) 0.020(2) 0.0027(19) 0.003(2) -0.001(2)
C9S 0.165(8) 0.174(8) 0.119(6) 0.038(6) -0.011(6) -0.075(6)
O9 0.0278(18) 0.031(2) 0.0259(16) 0.0001(14) 0.0027(14) 0.0027(15)
C9 0.032(3) 0.023(3) 0.037(3) 0.005(2) 0.009(2) 0.003(2)
O10 0.042(2) 0.069(3) 0.0338(19) -0.0050(17) -0.0043(17) 0.0056(19)
C10S 0.061(4) 0.033(4) 0.050(4) -0.005(3) 0.011(3) 0.008(3)
C10 0.030(3) 0.023(3) 0.024(2) 0.006(2) 0.006(2) 0.006(2)
C11S 0.057(4) 0.077(5) 0.091(5) -0.003(4) 0.003(4) 0.001(4)
O11 0.0339(18) 0.0131(18) 0.0313(16) 0.0073(13) 0.0066(14) 0.0044(14)
C11 0.031(3) 0.020(3) 0.025(2) 0.003(2) -0.001(2) 0.003(2)
C12S 0.079(5) 0.090(5) 0.054(4) -0.023(3) 0.016(4) 0.003(4)
O12 0.0291(18) 0.023(2) 0.0313(16) 0.0058(14) 0.0048(14) 0.0054(14)
C12 0.035(3) 0.021(3) 0.025(2) -0.005(2) 0.002(2) 0.000(2)
O13 0.0257(18) 0.029(2) 0.0443(19) -0.0042(16) 0.0021(15) -0.0043(15)
C13 0.042(3) 0.013(3) 0.023(2) -0.0024(19) 0.006(2) -0.002(2)
O14 0.0323(19) 0.0184(19) 0.0381(19) -0.0012(15) 0.0051(15) 0.0032(15)
C14 0.041(3) 0.032(3) 0.032(3) 0.007(2) 0.010(2) 0.003(3)
O15 0.0279(17) 0.0176(18) 0.0286(16) 0.0006(13) 0.0049(14) -0.0015(14)
C15 0.043(3) 0.048(4) 0.045(3) 0.014(3) 0.017(3) 0.003(3)
O16 0.041(2) 0.025(2) 0.0367(18) 0.0059(15) 0.0089(16) -0.0007(16)
C16 0.049(4) 0.059(4) 0.054(3) 0.019(3) 0.020(3) 0.023(3)
O17 0.0234(17) 0.0180(18) 0.0301(16) 0.0019(13) 0.0008(13) 0.0020(14)
C17 0.047(3) 0.038(3) 0.036(3) 0.009(2) 0.010(3) 0.004(3)
O18 0.0240(17) 0.0229(19) 0.0290(16) -0.0041(13) 0.0012(13) 0.0071(14)
C18 0.037(3) 0.014(3) 0.025(2) -0.0038(19) 0.004(2) -0.003(2)
C19 0.035(3) 0.016(3) 0.027(2) 0.004(2) -0.003(2) -0.001(2)
C20 0.044(3) 0.036(3) 0.031(3) -0.005(2) 0.000(2) -0.007(3)
C21 0.030(3) 0.026(3) 0.032(3) -0.002(2) 0.001(2) 0.002(2)
C22 0.032(3) 0.022(3) 0.032(3) 0.000(2) 0.000(2) 0.000(2)
C23 0.031(3) 0.054(4) 0.041(3) -0.008(3) -0.004(2) 0.005(3)
C24 0.029(3) 0.045(4) 0.039(3) -0.020(3) -0.006(2) 0.003(3)
C25 0.035(3) 0.063(4) 0.047(3) -0.025(3) 0.002(3) -0.010(3)
C26 0.034(3) 0.062(5) 0.062(4) -0.023(3) 0.000(3) -0.004(3)
C27 0.032(3) 0.060(5) 0.075(4) -0.025(3) -0.005(3) 0.008(3)
C28 0.033(3) 0.053(4) 0.059(4) -0.008(3) -0.003(3) 0.006(3)
C29 0.032(3) 0.048(4) 0.030(3) -0.013(2) 0.002(2) -0.010(3)
C30 0.034(3) 0.031(3) 0.038(3) -0.016(2) 0.003(2) -0.008(2)
C31 0.041(3) 0.051(4) 0.055(3) -0.019(3) 0.009(3) -0.015(3)
C32 0.035(3) 0.024(3) 0.037(3) -0.003(2) 0.008(2) -0.003(2)
C33 0.032(3) 0.034(3) 0.032(3) -0.014(2) 0.005(2) -0.004(2)
C34 0.044(4) 0.098(6) 0.031(3) -0.012(3) -0.008(3) 0.024(4)
C35 0.039(3) 0.084(5) 0.035(3) 0.006(3) 0.001(3) 0.016(3)
C36 0.064(4) 0.130(6) 0.029(3) 0.010(4) 0.003(3) 0.014(4)
C37 0.092(5) 0.141(7) 0.049(4) -0.007(4) 0.006(4) 0.004(5)
C38 0.094(5) 0.141(7) 0.048(4) -0.038(4) -0.009(4) 0.012(5)
C39 0.066(5) 0.142(7) 0.045(4) -0.031(4) 0.001(3) -0.018(5)
C40 0.048(3) 0.063(4) 0.038(3) 0.017(3) 0.007(3) 0.025(3)
C41 0.038(3) 0.027(3) 0.040(3) 0.012(2) 0.011(2) 0.004(2)
C42 0.059(4) 0.049(4) 0.059(3) 0.025(3) 0.025(3) 0.024(3)
C43 0.041(3) 0.021(3) 0.042(3) 0.007(2) 0.017(2) 0.004(2)
C44 0.035(3) 0.028(3) 0.041(3) 0.005(2) 0.007(2) 0.009(2)
C45 0.031(3) 0.018(3) 0.034(3) 0.001(2) 0.005(2) -0.005(2)
C46 0.027(3) 0.029(3) 0.033(3) 0.001(2) 0.001(2) -0.006(2)
C47 0.043(3) 0.027(3) 0.044(3) -0.005(2) 0.004(3) -0.002(2)
C48 0.049(4) 0.034(3) 0.045(3) -0.012(2) 0.008(3) -0.008(3)
C49 0.041(3) 0.031(3) 0.049(3) -0.007(3) -0.005(3) -0.010(3)
C50 0.030(3) 0.038(4) 0.054(3) 0.004(3) -0.001(2) 0.001(3)
C51 0.045(3) 0.020(3) 0.037(3) 0.002(2) 0.010(2) 0.000(2)
C52 0.038(3) 0.012(3) 0.034(3) 0.003(2) 0.000(2) -0.005(2)
C53 0.049(3) 0.020(3) 0.044(3) 0.008(2) -0.002(3) 0.001(2)
C54 0.026(3) 0.025(3) 0.042(3) 0.000(2) 0.001(2) 0.000(2)
C55 0.034(3) 0.015(3) 0.031(2) 0.002(2) 0.002(2) 0.000(2)
C56 0.034(3) 0.040(4) 0.033(3) -0.001(2) 0.007(2) -0.001(3)
C57 0.029(3) 0.040(4) 0.032(3) 0.003(2) 0.008(2) 0.002(2)
C58 0.056(4) 0.043(4) 0.042(3) 0.000(3) 0.007(3) 0.010(3)
C59 0.070(4) 0.072(5) 0.034(3) 0.001(3) 0.014(3) 0.021(4)
C60 0.062(4) 0.075(5) 0.037(3) 0.010(3) 0.009(3) -0.001(4)
C61 0.051(3) 0.046(4) 0.036(3) 0.009(3) 0.008(3) 0.006(3)
C62 0.034(3) 0.026(3) 0.040(3) -0.007(2) 0.004(2) 0.007(2)
C63 0.031(3) 0.019(3) 0.033(3) 0.006(2) 0.003(2) 0.004(2)
C64 0.030(3) 0.038(3) 0.042(3) 0.005(2) 0.002(2) 0.006(2)
C65 0.031(3) 0.023(3) 0.028(2) -0.002(2) -0.001(2) 0.000(2)
C66 0.036(3) 0.030(3) 0.028(2) 0.004(2) 0.007(2) 0.007(2)

loop_
_atom_type_symbol
_atom_type_description
_atom_type_scat_dispersion_real
_atom_type_scat_dispersion_imag
_atom_type_scat_source
C C 0.0033 0.0016 'International Tables Vol C Tables 4.2.6.8 and 6.1.1.4'
H H 0.0000 0.0000 'International Tables Vol C Tables 4.2.6.8 and 6.1.1.4'
Cl Cl 0.1484 0.1585 'International Tables Vol C Tables 4.2.6.8 and 6.1.1.4'
Co Co 0.3494 0.9721 'International Tables Vol C Tables 4.2.6.8 and 6.1.1.4'
Fe Fe 0.3463 0.8444 'International Tables Vol C Tables 4.2.6.8 and 6.1.1.4'
N N 0.0061 0.0033 'International Tables Vol C Tables 4.2.6.8 and 6.1.1.4'
O O 0.0106 0.0060 'International Tables Vol C Tables 4.2.6.8 and 6.1.1.4'

loop_
_geom_angle_atom_site_label_1
_geom_angle_atom_site_label_2
_geom_angle_atom_site_label_3
_geom_angle
_geom_angle_site_symmetry_1
_geom_angle_site_symmetry_3
N1 Co1 Fe1 88.87(10) . .
N1 Co1 O3 84.51(14) . .
O1 Co1 Fe1 134.45(10) . .
O1 Co1 N1 95.45(15) . .
O1 Co1 N2 86.78(14) . .
O1 Co1 O3 177.03(13) . .
O1 Co1 O4 91.62(13) . .
O1 Co1 O5 93.18(13) . .
N2 Co1 Fe1 85.25(10) . .
N2 Co1 N1 173.52(15) . .
N2 Co1 O3 92.95(13) . .
O3 Co1 Fe1 42.60(8) . .
O4 Co1 Fe1 133.79(9) . .
O4 Co1 N1 90.16(13) . .
O4 Co1 N2 95.87(14) . .
O4 Co1 O3 91.35(12) . .
O5 Co1 Fe1 41.38(9) . .
O5 Co1 N1 90.00(13) . .
O5 Co1 N2 83.79(14) . .
O5 Co1 O3 83.85(12) . .
O5 Co1 O4 175.16(13) . .
Fe1 Cl1 Fe3 82.55(4) . .
C1S N1S C2S 129.3(7) . .
C1S N1S C3S 116.6(8) . .
C3S N1S C2S 113.9(7) . .
Cl1 Fe1 Co1 127.73(4) . .
O2 Fe1 Co1 91.63(8) . .
O2 Fe1 Cl1 97.31(9) . .
O2 Fe1 O3 91.39(11) . .
O2 Fe1 O5 87.65(11) . .
O3 Fe1 Co1 39.96(8) . .
O3 Fe1 Cl1 88.24(8) . .
O5 Fe1 Co1 38.67(8) . .
O5 Fe1 Cl1 165.99(9) . .
O5 Fe1 O3 78.51(11) . .
O6 Fe1 Co1 91.08(8) . .
O6 Fe1 Cl1 84.06(9) . .
O6 Fe1 O2 175.28(12) . .
O6 Fe1 O3 93.17(11) . .
O6 Fe1 O5 92.07(11) . .
O6 Fe1 O11 99.01(11) . .
O11 Fe1 Co1 138.65(9) . .
O11 Fe1 Cl1 93.31(9) . .
O11 Fe1 O2 76.43(11) . .
O11 Fe1 O3 167.82(11) . .
O11 Fe1 O5 100.60(12) . .
C7 N1 Co1 124.6(3) . .
C7 N1 C8 119.9(4) . .
C8 N1 Co1 114.9(3) . .
C1 O1 Co1 123.9(3) . .
O1S C1S N1S 131.4(9) . .
O1S C1S H1S 114.3 . .
N1S C1S H1S 114.3 . .
O1 C1 C2 124.3(5) . .
O1 C1 C6 118.6(5) . .
C6 C1 C2 117.1(5) . .
C18 N2 Co1 125.3(3) . .
C18 N2 C19 120.4(4) . .
C19 N2 Co1 114.2(3) . .
C4S N2S C5S 120.0(5) . .
C4S N2S C6S 124.1(5) . .
C5S N2S C6S 115.7(5) . .
N3 Co2 Fe2 86.58(11) . .
N3 Co2 N4 175.34(16) . .
N3 Co2 O9 83.49(15) . .
N3 Co2 O12 91.28(14) . .
N4 Co2 Fe2 89.07(12) . .
N4 Co2 O12 84.37(15) . .
O7 Co2 Fe2 135.06(11) . .
O7 Co2 N3 96.02(16) . .
O7 Co2 N4 85.88(16) . .
O7 Co2 O9 176.70(14) . .
O7 Co2 O12 92.65(13) . .
O9 Co2 Fe2 41.69(9) . .
O9 Co2 N4 94.36(15) . .
O9 Co2 O12 84.11(12) . .
O10 Co2 Fe2 133.18(11) . .
O10 Co2 N3 88.29(15) . .
O10 Co2 N4 95.91(16) . .
O10 Co2 O7 91.75(15) . .
O10 Co2 O9 91.49(14) . .
O10 Co2 O12 175.60(14) . .
O12 Co2 Fe2 42.42(9) . .
O2 Fe2 Co2 134.59(8) . .
O2 Fe2 O8 94.71(11) . 3_766
O2 Fe2 O11 75.21(11) . .
O2 Fe2 O12 163.92(11) . .
O8 Fe2 Co2 130.63(8) 3_766 .
O8 Fe2 Co2 94.38(9) . .
O8 Fe2 O2 99.84(11) . .
O8 Fe2 O8 75.91(13) . 3_766
O8 Fe2 O9 90.75(12) . .
O8 Fe2 O11 175.05(12) . .
O8 Fe2 O12 92.44(11) 3_766 .
O8 Fe2 O12 95.86(12) . .
O9 Fe2 Co2 39.30(8) . .
O9 Fe2 O2 97.29(12) . .
O9 Fe2 O8 163.41(12) . 3_766
O9 Fe2 O11 89.82(12) . .
O9 Fe2 O12 78.97(12) . .
O11 Fe2 Co2 89.17(9) . .
O11 Fe2 O8 104.33(12) . 3_766
O11 Fe2 O12 89.08(12) . .
O12 Fe2 Co2 39.67(8) . .
Fe1 O2 Fe2 102.91(13) . .
C10 O2 Fe1 130.8(2) . .
C10 O2 Fe2 125.2(2) . .
C3 C2 C1 119.2(5) . .
C3 C2 C7 118.2(4) . .
C7 C2 C1 122.5(4) . .
N1S C2S H2SA 109.5 . .
N1S C2S H2SB 109.5 . .
N1S C2S H2SC 109.5 . .
H2SA C2S H2SB 109.5 . .
H2SA C2S H2SC 109.5 . .
H2SB C2S H2SC 109.5 . .
N5 Co3 Fe3 88.17(11) . .
N5 Co3 O15 85.29(14) . .
N5 Co3 O16 88.70(14) . .
N5 Co3 O17 90.77(13) . .
N6 Co3 Fe3 86.58(11) . .
N6 Co3 N5 174.69(15) . .
N6 Co3 O15 91.51(14) . .
N6 Co3 O16 95.65(14) . .
N6 Co3 O17 84.81(13) . .
O13 Co3 Fe3 133.44(9) . .
O13 Co3 N5 94.92(15) . .
O13 Co3 N6 88.10(14) . .
O13 Co3 O15 177.58(12) . .
O13 Co3 O16 90.62(13) . .
O13 Co3 O17 90.88(12) . .
O15 Co3 Fe3 44.14(8) . .
O15 Co3 O17 86.71(12) . .
O16 Co3 Fe3 135.93(10) . .
O16 Co3 O15 91.80(12) . .
O16 Co3 O17 178.45(14) . .
O17 Co3 Fe3 42.58(9) . .
C7S N3S C8S 119.4(7) . .
C7S N3S C9S 121.0(8) . .
C9S N3S C8S 119.4(8) . .
Cl1 Fe3 Co3 136.29(4) . .
O6 Fe3 Cl1 81.40(8) . .
O6 Fe3 Co3 141.72(7) . .
O6 Fe3 O14 93.51(11) . .
O6 Fe3 O15 102.31(11) . .
O6 Fe3 O18 84.76(11) . .
O14 Fe3 Cl1 92.69(8) . .
O14 Fe3 Co3 91.25(8) . .
O14 Fe3 O18 178.25(12) . .
O15 Fe3 Cl1 175.68(9) . .
O15 Fe3 Co3 39.75(8) . .
O15 Fe3 O14 89.31(11) . .
O15 Fe3 O18 90.77(11) . .
O17 Fe3 Cl1 96.72(8) . .
O17 Fe3 Co3 39.65(8) . .
O17 Fe3 O6 174.74(12) . .
O17 Fe3 O14 91.48(11) . .
O17 Fe3 O15 79.39(11) . .
O17 Fe3 O18 90.26(11) . .
O18 Fe3 Cl1 87.35(8) . .
O18 Fe3 Co3 89.94(8) . .
C29 N3 Co2 124.4(4) . .
C29 N3 C30 120.0(4) . .
C30 N3 Co2 115.5(3) . .
Co1 O3 Fe1 97.45(12) . .
C11 O3 Co1 107.5(2) . .
C11 O3 Fe1 118.4(2) . .
C2 C3 H3 118.9 . .
C4 C3 C2 122.3(5) . .
C4 C3 H3 118.9 . .
N1S C3S H3SA 109.5 . .
N1S C3S H3SB 109.5 . .
N1S C3S H3SC 109.5 . .
H3SA C3S H3SB 109.5 . .
H3SA C3S H3SC 109.5 . .
H3SB C3S H3SC 109.5 . .
C10S N4S C11S 121.1(5) . .
C10S N4S C12S 120.8(5) . .
C11S N4S C12S 118.0(5) . .
C40 N4 Co2 124.5(4) . .
C40 N4 C41 121.5(4) . .
C41 N4 Co2 114.0(3) . .
C12 O4 Co1 123.1(3) . .
O2S C4S N2S 126.9(6) . .
O2S C4S H4S 116.6 . .
N2S C4S H4S 116.6 . .
C3 C4 H4 120.8 . .
C3 C4 C5 118.4(6) . .
C5 C4 H4 120.8 . .
C51 N5 Co3 125.8(3) . .
C51 N5 C52 119.9(4) . .
C52 N5 Co3 114.3(3) . .
C4 C5 H5 118.9 . .
C4 C5 C6 122.2(6) . .
C6 C5 H5 118.9 . .
Co1 O5 Fe1 99.95(13) . .
C21 O5 Co1 108.9(2) . .
C21 O5 Fe1 117.2(3) . .
N2S C5S H5SA 109.5 . .
N2S C5S H5SB 109.5 . .
N2S C5S H5SC 109.5 . .
H5SA C5S H5SB 109.5 . .
H5SA C5S H5SC 109.5 . .
H5SB C5S H5SC 109.5 . .
C62 N6 Co3 124.3(3) . .
C62 N6 C63 121.0(4) . .
C63 N6 Co3 114.8(3) . .
Fe1 O6 Fe3 110.48(13) . .
C22 O6 Fe1 131.3(3) . .
C22 O6 Fe3 116.6(2) . .
C1 C6 H6 119.7 . .
C5 C6 C1 120.5(6) . .
C5 C6 H6 119.7 . .
N2S C6S H6SA 109.5 . .
N2S C6S H6SB 109.5 . .
N2S C6S H6SC 109.5 . .
H6SA C6S H6SB 109.5 . .
H6SA C6S H6SC 109.5 . .
H6SB C6S H6SC 109.5 . .
C23 O7 Co2 124.7(3) . .
O3S C7S N3S 126.7(9) . .
O3S C7S H7S 116.7 . .
N3S C7S H7S 116.7 . .
N1 C7 C2 125.4(4) . .
N1 C7 H7 117.3 . .
C2 C7 H7 117.3 . .
N3S C8S H8SA 109.5 . .
N3S C8S H8SB 109.5 . .
N3S C8S H8SC 109.5 . .
H8SA C8S H8SB 109.5 . .
H8SA C8S H8SC 109.5 . .
H8SB C8S H8SC 109.5 . .
Fe2 O8 Fe2 104.09(13) . 3_766
C32 O8 Fe2 122.1(2) . 3_766
C32 O8 Fe2 131.4(2) . .
N1 C8 C9 112.9(3) . .
N1 C8 C10 110.1(4) . .
N1 C8 C11 104.4(3) . .
C9 C8 C10 107.2(3) . .
C11 C8 C9 111.1(4) . .
C11 C8 C10 111.1(4) . .
N3S C9S H9SA 109.5 . .
N3S C9S H9SB 109.5 . .
N3S C9S H9SC 109.5 . .
H9SA C9S H9SB 109.5 . .
H9SA C9S H9SC 109.5 . .
H9SB C9S H9SC 109.5 . .
Co2 O9 Fe2 99.01(13) . .
C33 O9 Co2 109.5(3) . .
C33 O9 Fe2 118.4(2) . .
C8 C9 H9A 109.5 . .
C8 C9 H9B 109.5 . .
C8 C9 H9C 109.5 . .
H9A C9 H9B 109.5 . .
H9A C9 H9C 109.5 . .
H9B C9 H9C 109.5 . .
C34 O10 Co2 124.7(4) . .
O4S C10S N4S 124.4(5) . .
O4S C10S H10S 117.8 . .
N4S C10S H10S 117.8 . .
O2 C10 C8 115.1(3) . .
O2 C10 H10A 108.5 . .
O2 C10 H10B 108.5 . .
C8 C10 H10A 108.5 . .
C8 C10 H10B 108.5 . .
H10A C10 H10B 107.5 . .
N4S C11S H11C 109.5 . .
N4S C11S H11D 109.5 . .
N4S C11S H11E 109.5 . .
H11C C11S H11D 109.5 . .
H11C C11S H11E 109.5 . .
H11D C11S H11E 109.5 . .
Fe1 O11 Fe2 103.04(13) . .
C43 O11 Fe1 124.1(2) . .
C43 O11 Fe2 132.3(2) . .
O3 C11 C8 110.3(3) . .
O3 C11 H11A 109.6 . .
O3 C11 H11B 109.6 . .
C8 C11 H11A 109.6 . .
C8 C11 H11B 109.6 . .
H11A C11 H11B 108.1 . .
N4S C12S H12A 109.5 . .
N4S C12S H12B 109.5 . .
N4S C12S H12C 109.5 . .
H12A C12S H12B 109.5 . .
H12A C12S H12C 109.5 . .
H12B C12S H12C 109.5 . .
Co2 O12 Fe2 97.92(13) . .
C44 O12 Co2 108.9(3) . .
C44 O12 Fe2 119.7(3) . .
O4 C12 C13 125.7(4) . .
O4 C12 C17 118.0(4) . .
C17 C12 C13 116.3(4) . .
C45 O13 Co3 124.1(3) . .
C14 C13 C12 118.9(4) . .
C14 C13 C18 118.5(4) . .
C18 C13 C12 122.5(4) . .
Fe3 O14 H14 118.6 . .
C54 O14 Fe3 129.5(2) . .
C54 O14 H14 97.1 . .
C13 C14 H14A 118.4 . .
C15 C14 C13 123.2(5) . .
C15 C14 H14A 118.4 . .
Co3 O15 Fe3 96.11(12) . .
C55 O15 Co3 108.0(2) . .
C55 O15 Fe3 119.3(2) . .
C14 C15 H15 120.7 . .
C14 C15 C16 118.5(5) . .
C16 C15 H15 120.7 . .
C56 O16 Co3 124.3(3) . .
C15 C16 H16 119.6 . .
C17 C16 C15 120.8(5) . .
C17 C16 H16 119.6 . .
Co3 O17 Fe3 97.77(12) . .
C65 O17 Co3 108.7(2) . .
C65 O17 Fe3 116.7(2) . .
C12 C17 H17 118.9 . .
C16 C17 C12 122.3(5) . .
C16 C17 H17 118.9 . .
C66 O18 Fe3 128.9(3) . .
N2 C18 C13 125.7(4) . .
N2 C18 H18 117.2 . .
C13 C18 H18 117.2 . .
N2 C19 C20 113.1(4) . .
N2 C19 C21 105.6(3) . .
N2 C19 C22 107.7(4) . .
C20 C19 C22 109.2(3) . .
C21 C19 C20 110.6(4) . .
C21 C19 C22 110.6(4) . .
C19 C20 H20A 109.5 . .
C19 C20 H20B 109.5 . .
C19 C20 H20C 109.5 . .
H20A C20 H20B 109.5 . .
H20A C20 H20C 109.5 . .
H20B C20 H20C 109.5 . .
O5 C21 C19 109.0(4) . .
O5 C21 H21A 109.9 . .
O5 C21 H21B 109.9 . .
C19 C21 H21A 109.9 . .
C19 C21 H21B 109.9 . .
H21A C21 H21B 108.3 . .
O6 C22 C19 112.3(3) . .
O6 C22 H22A 109.1 . .
O6 C22 H22B 109.1 . .
C19 C22 H22A 109.1 . .
C19 C22 H22B 109.1 . .
H22A C22 H22B 107.9 . .
O7 C23 C24 125.5(5) . .
O7 C23 C28 118.5(5) . .
C28 C23 C24 116.0(5) . .
C23 C24 C29 122.1(4) . .
C25 C24 C23 120.1(5) . .
C25 C24 C29 117.7(5) . .
C24 C25 H25 119.0 . .
C26 C25 C24 122.0(6) . .
C26 C25 H25 119.0 . .
C25 C26 H26 121.0 . .
C25 C26 C27 118.0(5) . .
C27 C26 H26 121.0 . .
C26 C27 H27 119.2 . .
C28 C27 C26 121.6(6) . .
C28 C27 H27 119.2 . .
C23 C28 H28 118.8 . .
C27 C28 C23 122.4(6) . .
C27 C28 H28 118.8 . .
N3 C29 C24 125.7(5) . .
N3 C29 H29 117.1 . .
C24 C29 H29 117.1 . .
N3 C30 C31 112.3(4) . .
N3 C30 C32 110.0(3) . .
N3 C30 C33 104.6(4) . .
C31 C30 C33 110.7(4) . .
C32 C30 C31 108.8(4) . .
C32 C30 C33 110.3(4) . .
C30 C31 H31A 109.5 . .
C30 C31 H31B 109.5 . .
C30 C31 H31C 109.5 . .
H31A C31 H31B 109.5 . .
H31A C31 H31C 109.5 . .
H31B C31 H31C 109.5 . .
O8 C32 C30 114.0(4) . .
O8 C32 H32A 108.8 . .
O8 C32 H32B 108.8 . .
C30 C32 H32A 108.8 . .
C30 C32 H32B 108.8 . .
H32A C32 H32B 107.6 . .
O9 C33 C30 108.6(3) . .
O9 C33 H33A 110.0 . .
O9 C33 H33B 110.0 . .
C30 C33 H33A 110.0 . .
C30 C33 H33B 110.0 . .
H33A C33 H33B 108.4 . .
O10 C34 C35 124.4(5) . .
O10 C34 C39 118.7(7) . .
C39 C34 C35 116.9(6) . .
C36 C35 C34 119.7(6) . .
C36 C35 C40 117.8(6) . .
C40 C35 C34 122.3(5) . .
C35 C36 H36 119.6 . .
C37 C36 C35 120.7(7) . .
C37 C36 H36 119.6 . .
C36 C37 H37 119.7 . .
C36 C37 C38 120.7(7) . .
C38 C37 H37 119.7 . .
C37 C38 H38 119.6 . .
C37 C38 C39 120.7(7) . .
C39 C38 H38 119.6 . .
C34 C39 H39 119.4 . .
C38 C39 C34 121.2(7) . .
C38 C39 H39 119.4 . .
N4 C40 C35 126.4(6) . .
N4 C40 H40 116.8 . .
C35 C40 H40 116.8 . .
N4 C41 C42 112.2(4) . .
N4 C41 C43 109.6(4) . .
N4 C41 C44 105.6(4) . .
C43 C41 C42 108.6(4) . .
C43 C41 C44 110.9(4) . .
C44 C41 C42 110.0(4) . .
C41 C42 H42A 109.5 . .
C41 C42 H42B 109.5 . .
C41 C42 H42C 109.5 . .
H42A C42 H42B 109.5 . .
H42A C42 H42C 109.5 . .
H42B C42 H42C 109.5 . .
O11 C43 C41 112.2(4) . .
O11 C43 H43A 109.2 . .
O11 C43 H43B 109.2 . .
C41 C43 H43A 109.2 . .
C41 C43 H43B 109.2 . .
H43A C43 H43B 107.9 . .
O12 C44 C41 109.2(4) . .
O12 C44 H44A 109.8 . .
O12 C44 H44B 109.8 . .
C41 C44 H44A 109.8 . .
C41 C44 H44B 109.8 . .
H44A C44 H44B 108.3 . .
O13 C45 C46 125.8(4) . .
O13 C45 C50 116.8(4) . .
C46 C45 C50 117.4(4) . .
C45 C46 C47 119.7(4) . .
C45 C46 C51 122.2(4) . .
C47 C46 C51 118.1(4) . .
C46 C47 H47 119.1 . .
C48 C47 C46 121.8(5) . .
C48 C47 H47 119.1 . .
C47 C48 H48 120.1 . .
C47 C48 C49 119.7(5) . .
C49 C48 H48 120.1 . .
C48 C49 H49 119.9 . .
C48 C49 C50 120.2(5) . .
C50 C49 H49 119.9 . .
C45 C50 H50 119.4 . .
C49 C50 C45 121.2(5) . .
C49 C50 H50 119.4 . .
N5 C51 C46 125.1(5) . .
N5 C51 H51 117.4 . .
C46 C51 H51 117.4 . .
N5 C52 C53 111.9(4) . .
N5 C52 C55 104.7(4) . .
C53 C52 C55 109.1(4) . .
C54 C52 N5 109.9(3) . .
C54 C52 C53 109.3(4) . .
C54 C52 C55 111.9(4) . .
C52 C53 H53A 109.5 . .
C52 C53 H53B 109.5 . .
C52 C53 H53C 109.5 . .
H53A C53 H53B 109.5 . .
H53A C53 H53C 109.5 . .
H53B C53 H53C 109.5 . .
O14 C54 C52 113.9(4) . .
O14 C54 H54A 108.8 . .
O14 C54 H54B 108.8 . .
C52 C54 H54A 108.8 . .
C52 C54 H54B 108.8 . .
H54A C54 H54B 107.7 . .
O15 C55 C52 110.4(3) . .
O15 C55 H55A 109.6 . .
O15 C55 H55B 109.6 . .
C52 C55 H55A 109.6 . .
C52 C55 H55B 109.6 . .
H55A C55 H55B 108.1 . .
O16 C56 C57 125.3(4) . .
O16 C56 C61 117.2(5) . .
C57 C56 C61 117.5(4) . .
C56 C57 C62 122.7(4) . .
C58 C57 C56 119.8(4) . .
C58 C57 C62 117.3(5) . .
C57 C58 H58 118.6 . .
C59 C58 C57 122.7(5) . .
C59 C58 H58 118.6 . .
C58 C59 H59 121.4 . .
C58 C59 C60 117.2(5) . .
C60 C59 H59 121.4 . .
C59 C60 H60 118.9 . .
C59 C60 C61 122.2(5) . .
C61 C60 H60 118.9 . .
C56 C61 H61 119.7 . .
C60 C61 C56 120.6(5) . .
C60 C61 H61 119.7 . .
N6 C62 C57 125.8(4) . .
N6 C62 H62 117.1 . .
C57 C62 H62 117.1 . .
N6 C63 C64 110.3(3) . .
N6 C63 C65 105.0(3) . .
N6 C63 C66 109.6(3) . .
C64 C63 C65 110.3(4) . .
C66 C63 C64 110.2(4) . .
C66 C63 C65 111.3(4) . .
C63 C64 H64A 109.5 . .
C63 C64 H64B 109.5 . .
C63 C64 H64C 109.5 . .
H64A C64 H64B 109.5 . .
H64A C64 H64C 109.5 . .
H64B C64 H64C 109.5 . .
O17 C65 C63 111.5(3) . .
O17 C65 H65A 109.3 . .
O17 C65 H65B 109.3 . .
C63 C65 H65A 109.3 . .
C63 C65 H65B 109.3 . .
H65A C65 H65B 108.0 . .
O18 C66 C63 111.0(4) . .
O18 C66 H66A 109.4 . .
O18 C66 H66B 109.4 . .
C63 C66 H66A 109.4 . .
C63 C66 H66B 109.4 . .
H66A C66 H66B 108.0 . .

loop_
_geom_bond_atom_site_label_1
_geom_bond_atom_site_label_2
_geom_bond_distance
_geom_bond_site_symmetry_2
Co1 Fe1 2.9869(8) .
Co1 N1 1.910(3) .
Co1 O1 1.868(3) .
Co1 N2 1.902(3) .
Co1 O3 1.935(3) .
Co1 O4 1.898(3) .
Co1 O5 1.895(3) .
Cl1 Fe1 2.4631(13) .
Cl1 Fe3 2.4895(11) .
O1S C1S 1.182(7) .
N1S C1S 1.288(8) .
N1S C2S 1.435(8) .
N1S C3S 1.376(11) .
Fe1 O2 1.982(3) .
Fe1 O3 2.039(3) .
Fe1 O5 2.005(3) .
Fe1 O6 1.938(3) .
Fe1 O11 1.978(3) .
N1 C7 1.279(5) .
N1 C8 1.500(5) .
O1 C1 1.300(6) .
C1S H1S 0.9500 .
C1 C2 1.436(6) .
C1 C6 1.415(7) .
N2 C18 1.263(5) .
N2 C19 1.500(5) .
O2S C4S 1.215(6) .
N2S C4S 1.308(6) .
N2S C5S 1.407(7) .
N2S C6S 1.444(7) .
Co2 Fe2 2.9618(9) .
Co2 N3 1.898(4) .
Co2 N4 1.908(4) .
Co2 O7 1.888(3) .
Co2 O9 1.899(3) .
Co2 O10 1.881(3) .
Co2 O12 1.909(3) .
Fe2 O2 2.007(3) .
Fe2 O8 2.017(3) 3_766
Fe2 O8 1.989(3) .
Fe2 O9 1.994(3) .
Fe2 O11 2.008(3) .
Fe2 O12 2.017(3) .
O2 C10 1.421(5) .
C2 C3 1.405(7) .
C2 C7 1.426(6) .
C2S H2SA 0.9800 .
C2S H2SB 0.9800 .
C2S H2SC 0.9800 .
Co3 Fe3 2.9545(8) .
Co3 N5 1.895(4) .
Co3 N6 1.895(4) .
Co3 O13 1.889(3) .
Co3 O15 1.900(3) .
Co3 O16 1.897(3) .
Co3 O17 1.903(3) .
O3S C7S 1.155(8) .
N3S C7S 1.340(9) .
N3S C8S 1.458(9) .
N3S C9S 1.374(10) .
Fe3 O6 2.038(3) .
Fe3 O14 2.117(3) .
Fe3 O15 2.069(3) .
Fe3 O17 2.018(3) .
Fe3 O18 2.165(3) .
N3 C29 1.286(5) .
N3 C30 1.497(6) .
O3 C11 1.437(5) .
C3 H3 0.9500 .
C3 C4 1.365(8) .
C3S H3SA 0.9800 .
C3S H3SB 0.9800 .
C3S H3SC 0.9800 .
O4S C10S 1.241(6) .
N4S C10S 1.307(7) .
N4S C11S 1.441(7) .
N4S C12S 1.476(6) .
N4 C40 1.275(5) .
N4 C41 1.491(6) .
O4 C12 1.314(5) .
C4S H4S 0.9500 .
C4 H4 0.9500 .
C4 C5 1.376(8) .
N5 C51 1.276(5) .
N5 C52 1.508(6) .
C5 H5 0.9500 .
C5 C6 1.382(8) .
O5 C21 1.424(5) .
C5S H5SA 0.9800 .
C5S H5SB 0.9800 .
C5S H5SC 0.9800 .
N6 C62 1.286(5) .
N6 C63 1.497(5) .
O6 C22 1.413(5) .
C6 H6 0.9500 .
C6S H6SA 0.9800 .
C6S H6SB 0.9800 .
C6S H6SC 0.9800 .
O7 C23 1.295(6) .
C7S H7S 0.9500 .
C7 H7 0.9500 .
C8S H8SA 0.9800 .
C8S H8SB 0.9800 .
C8S H8SC 0.9800 .
O8 Fe2 2.017(3) 3_766
O8 C32 1.415(5) .
C8 C9 1.526(6) .
C8 C10 1.538(5) .
C8 C11 1.521(6) .
C9S H9SA 0.9800 .
C9S H9SB 0.9800 .
C9S H9SC 0.9800 .
O9 C33 1.425(5) .
C9 H9A 0.9800 .
C9 H9B 0.9800 .
C9 H9C 0.9800 .
O10 C34 1.309(6) .
C10S H10S 0.9500 .
C10 H10A 0.9900 .
C10 H10B 0.9900 .
C11S H11C 0.9800 .
C11S H11D 0.9800 .
C11S H11E 0.9800 .
O11 C43 1.425(5) .
C11 H11A 0.9900 .
C11 H11B 0.9900 .
C12S H12A 0.9800 .
C12S H12B 0.9800 .
C12S H12C 0.9800 .
O12 C44 1.418(5) .
C12 C13 1.429(6) .
C12 C17 1.404(6) .
O13 C45 1.309(5) .
C13 C14 1.396(6) .
C13 C18 1.427(6) .
O14 H14 0.8572 .
O14 C54 1.439(5) .
C14 H14A 0.9500 .
C14 C15 1.339(6) .
O15 C55 1.429(5) .
C15 H15 0.9500 .
C15 C16 1.390(7) .
O16 C56 1.306(5) .
C16 H16 0.9500 .
C16 C17 1.361(7) .
O17 C65 1.410(5) .
C17 H17 0.9500 .
O18 C66 1.418(5) .
C18 H18 0.9500 .
C19 C20 1.529(6) .
C19 C21 1.516(6) .
C19 C22 1.541(6) .
C20 H20A 0.9800 .
C20 H20B 0.9800 .
C20 H20C 0.9800 .
C21 H21A 0.9900 .
C21 H21B 0.9900 .
C22 H22A 0.9900 .
C22 H22B 0.9900 .
C23 C24 1.425(7) .
C23 C28 1.412(7) .
C24 C25 1.400(7) .
C24 C29 1.445(7) .
C25 H25 0.9500 .
C25 C26 1.366(7) .
C26 H26 0.9500 .
C26 C27 1.397(8) .
C27 H27 0.9500 .
C27 C28 1.351(7) .
C28 H28 0.9500 .
C29 H29 0.9500 .
C30 C31 1.527(6) .
C30 C32 1.522(6) .
C30 C33 1.535(6) .
C31 H31A 0.9800 .
C31 H31B 0.9800 .
C31 H31C 0.9800 .
C32 H32A 0.9900 .
C32 H32B 0.9900 .
C33 H33A 0.9900 .
C33 H33B 0.9900 .
C34 C35 1.434(8) .
C34 C39 1.410(8) .
C35 C36 1.421(7) .
C35 C40 1.427(8) .
C36 H36 0.9500 .
C36 C37 1.350(9) .
C37 H37 0.9500 .
C37 C38 1.378(10) .
C38 H38 0.9500 .
C38 C39 1.388(9) .
C39 H39 0.9500 .
C40 H40 0.9500 .
C41 C42 1.544(6) .
C41 C43 1.521(6) .
C41 C44 1.525(6) .
C42 H42A 0.9800 .
C42 H42B 0.9800 .
C42 H42C 0.9800 .
C43 H43A 0.9900 .
C43 H43B 0.9900 .
C44 H44A 0.9900 .
C44 H44B 0.9900 .
C45 C46 1.401(6) .
C45 C50 1.411(6) .
C46 C47 1.409(6) .
C46 C51 1.440(6) .
C47 H47 0.9500 .
C47 C48 1.360(7) .
C48 H48 0.9500 .
C48 C49 1.370(7) .
C49 H49 0.9500 .
C49 C50 1.400(7) .
C50 H50 0.9500 .
C51 H51 0.9500 .
C52 C53 1.526(6) .
C52 C54 1.503(6) .
C52 C55 1.535(6) .
C53 H53A 0.9800 .
C53 H53B 0.9800 .
C53 H53C 0.9800 .
C54 H54A 0.9900 .
C54 H54B 0.9900 .
C55 H55A 0.9900 .
C55 H55B 0.9900 .
C56 C57 1.405(6) .
C56 C61 1.412(6) .
C57 C58 1.404(6) .
C57 C62 1.436(6) .
C58 H58 0.9500 .
C58 C59 1.375(7) .
C59 H59 0.9500 .
C59 C60 1.385(7) .
C60 H60 0.9500 .
C60 C61 1.390(7) .
C61 H61 0.9500 .
C62 H62 0.9500 .
C63 C64 1.522(6) .
C63 C65 1.535(6) .
C63 C66 1.518(6) .
C64 H64A 0.9800 .
C64 H64B 0.9800 .
C64 H64C 0.9800 .
C65 H65A 0.9900 .
C65 H65B 0.9900 .
C66 H66A 0.9900 .
C66 H66B 0.9900 .

loop_
_geom_torsion_atom_site_label_1
_geom_torsion_atom_site_label_2
_geom_torsion_atom_site_label_3
_geom_torsion_atom_site_label_4
_geom_torsion
_geom_torsion_site_symmetry_1
_geom_torsion_site_symmetry_4
Co1 Fe1 O2 Fe2 128.02(10) . .
Co1 Fe1 O2 C10 -40.6(3) . .
Co1 Fe1 O3 C11 114.6(3) . .
Co1 Fe1 O5 C21 117.4(3) . .
Co1 Fe1 O6 Fe3 117.10(11) . .
Co1 Fe1 O6 C22 -47.5(3) . .
Co1 Fe1 O11 Fe2 -64.75(16) . .
Co1 Fe1 O11 C43 107.2(3) . .
Co1 N1 C7 C2 -1.5(6) . .
Co1 N1 C8 C9 137.9(3) . .
Co1 N1 C8 C10 -102.2(3) . .
Co1 N1 C8 C11 17.1(4) . .
Co1 O1 C1 C2 22.0(7) . .
Co1 O1 C1 C6 -157.8(4) . .
Co1 N2 C18 C13 -5.3(6) . .
Co1 N2 C19 C20 130.9(3) . .
Co1 N2 C19 C21 9.8(4) . .
Co1 N2 C19 C22 -108.4(3) . .
Co1 O3 C11 C8 46.5(4) . .
Co1 O4 C12 C13 7.9(6) . .
Co1 O4 C12 C17 -173.6(3) . .
Co1 O5 C21 C19 47.5(4) . .
Cl1 Fe1 O2 Fe2 -103.61(10) . .
Cl1 Fe1 O2 C10 87.8(3) . .
Cl1 Fe1 O3 Co1 171.85(9) . .
Cl1 Fe1 O3 C11 -73.6(3) . .
Cl1 Fe1 O5 Co1 -15.6(4) . .
Cl1 Fe1 O5 C21 101.8(4) . .
Cl1 Fe1 O6 Fe3 -10.73(11) . .
Cl1 Fe1 O6 C22 -175.3(3) . .
Cl1 Fe1 O11 Fe2 108.68(11) . .
Cl1 Fe1 O11 C43 -79.4(3) . .
Cl1 Fe3 O6 Fe1 10.68(11) . .
Cl1 Fe3 O6 C22 177.8(3) . .
Cl1 Fe3 O14 C54 -174.7(3) . .
Cl1 Fe3 O15 Co3 24.9(12) . .
Cl1 Fe3 O15 C55 139.4(10) . .
Cl1 Fe3 O17 Co3 -176.95(9) . .
Cl1 Fe3 O17 C65 -61.5(2) . .
Cl1 Fe3 O18 C66 90.4(3) . .
Fe1 Co1 N1 C7 -122.6(4) . .
Fe1 Co1 N1 C8 48.1(3) . .
Fe1 Co1 O1 C1 72.0(4) . .
Fe1 Co1 N2 C18 -121.0(3) . .
Fe1 Co1 N2 C19 54.0(3) . .
Fe1 Co1 O3 C11 -123.0(3) . .
Fe1 Co1 O4 C12 75.5(3) . .
Fe1 Co1 O5 C21 -123.4(3) . .
Fe1 Cl1 Fe3 Co3 164.31(4) . .
Fe1 Cl1 Fe3 O6 -7.92(8) . .
Fe1 Cl1 Fe3 O14 -101.07(9) . .
Fe1 Cl1 Fe3 O15 141.4(11) . .
Fe1 Cl1 Fe3 O17 167.13(8) . .
Fe1 Cl1 Fe3 O18 77.18(8) . .
Fe1 O2 C10 C8 15.1(5) . .
Fe1 O3 C11 C8 -62.5(4) . .
Fe1 O5 C21 C19 -64.9(4) . .
Fe1 O6 C22 C19 23.7(5) . .
Fe1 O11 C43 C41 -147.8(3) . .
N1 Co1 Fe1 Cl1 -93.44(12) . .
N1 Co1 Fe1 O2 7.10(14) . .
N1 Co1 Fe1 O3 -83.12(16) . .
N1 Co1 Fe1 O5 91.28(17) . .
N1 Co1 Fe1 O6 -176.76(14) . .
N1 Co1 Fe1 O11 78.25(16) . .
N1 Co1 O1 C1 -21.8(4) . .
N1 Co1 N2 C18 -145.8(13) . .
N1 Co1 N2 C19 29.2(15) . .
N1 Co1 O3 Fe1 94.31(14) . .
N1 Co1 O3 C11 -28.7(2) . .
N1 Co1 O4 C12 164.1(3) . .
N1 Co1 O5 Fe1 -88.29(15) . .
N1 Co1 O5 C21 148.3(3) . .
N1 C8 C10 O2 63.8(5) . .
N1 C8 C11 O3 -40.8(4) . .
O1 Co1 Fe1 Cl1 170.04(14) . .
O1 Co1 Fe1 O2 -89.42(16) . .
O1 Co1 Fe1 O3 -179.64(18) . .
O1 Co1 Fe1 O5 -5.24(18) . .
O1 Co1 Fe1 O6 86.72(16) . .
O1 Co1 Fe1 O11 -18.27(18) . .
O1 Co1 N1 C7 12.0(4) . .
O1 Co1 N1 C8 -177.3(3) . .
O1 Co1 N2 C18 103.9(4) . .
O1 Co1 N2 C19 -81.1(3) . .
O1 Co1 O3 Fe1 5(3) . .
O1 Co1 O3 C11 -118(2) . .
O1 Co1 O4 C12 -100.5(3) . .
O1 Co1 O5 Fe1 176.26(13) . .
O1 Co1 O5 C21 52.8(3) . .
O1 C1 C2 C3 178.0(5) . .
O1 C1 C2 C7 -6.5(8) . .
O1 C1 C6 C5 179.3(6) . .
C1 C2 C3 C4 1.2(9) . .
C1 C2 C7 N1 -4.6(8) . .
N2 Co1 Fe1 Cl1 89.28(12) . .
N2 Co1 Fe1 O2 -170.18(14) . .
N2 Co1 Fe1 O3 99.60(16) . .
N2 Co1 Fe1 O5 -86.00(17) . .
N2 Co1 Fe1 O6 5.96(14) . .
N2 Co1 Fe1 O11 -99.03(17) . .
N2 Co1 N1 C7 -97.8(14) . .
N2 Co1 N1 C8 72.8(15) . .
N2 Co1 O1 C1 152.1(4) . .
N2 Co1 O3 Fe1 -79.71(14) . .
N2 Co1 O3 C11 157.3(2) . .
N2 Co1 O4 C12 -13.6(3) . .
N2 Co1 O5 Fe1 89.85(14) . .
N2 Co1 O5 C21 -33.6(3) . .
N2 C19 C21 O5 -36.0(4) . .
N2 C19 C22 O6 59.1(4) . .
Co2 Fe2 O2 Fe1 -61.83(16) . .
Co2 Fe2 O2 C10 107.6(3) . .
Co2 Fe2 O8 Fe2 130.86(10) . 3_766
Co2 Fe2 O8 C32 -31.1(3) . .
Co2 Fe2 O9 C33 118.1(3) . .
Co2 Fe2 O11 Fe1 125.02(11) . .
Co2 Fe2 O11 C43 -46.0(3) . .
Co2 Fe2 O12 C44 117.1(3) . .
Co2 N3 C29 C24 -3.3(6) . .
Co2 N3 C30 C31 132.1(3) . .
Co2 N3 C30 C32 -106.4(3) . .
Co2 N3 C30 C33 12.0(4) . .
Co2 N4 C40 C35 3.5(7) . .
Co2 N4 C41 C42 134.3(3) . .
Co2 N4 C41 C43 -105.0(3) . .
Co2 N4 C41 C44 14.5(4) . .
Co2 O7 C23 C24 8.5(7) . .
Co2 O7 C23 C28 -172.1(3) . .
Co2 O9 C33 C30 47.2(4) . .
Co2 O10 C34 C35 15.6(7) . .
Co2 O10 C34 C39 -166.4(4) . .
Co2 O12 C44 C41 46.3(4) . .
Fe2 Co2 N3 C29 -124.7(4) . .
Fe2 Co2 N3 C30 52.0(3) . .
Fe2 Co2 N4 C40 -129.6(4) . .
Fe2 Co2 N4 C41 50.1(3) . .
Fe2 Co2 O7 C23 78.4(4) . .
Fe2 Co2 O9 C33 -124.5(3) . .
Fe2 Co2 O10 C34 81.3(4) . .
Fe2 Co2 O12 C44 -125.2(3) . .
Fe2 O2 C10 C8 -151.2(3) . .
Fe2 O8 C32 C30 5.7(5) . .
Fe2 O8 C32 C30 -153.5(3) 3_766 .
Fe2 O9 C33 C30 -65.1(4) . .
Fe2 O11 C43 C41 21.6(5) . .
Fe2 O12 C44 C41 -65.0(4) . .
O2 Fe1 O3 Co1 -90.88(12) . .
O2 Fe1 O3 C11 23.7(3) . .
O2 Fe1 O5 Co1 95.57(13) . .
O2 Fe1 O5 C21 -147.0(3) . .
O2 Fe1 O6 Fe3 -117.8(14) . .
O2 Fe1 O6 C22 77.6(15) . .
O2 Fe1 O11 Fe2 11.95(12) . .
O2 Fe1 O11 C43 -176.1(3) . .
O2 Fe2 O8 Fe2 -92.43(13) . 3_766
O2 Fe2 O8 C32 105.7(3) . .
O2 Fe2 O9 Co2 163.98(12) . .
O2 Fe2 O9 C33 -77.9(3) . .
O2 Fe2 O11 Fe1 -11.87(12) . .
O2 Fe2 O11 C43 177.1(4) . .
O2 Fe2 O12 Co2 -77.7(5) . .
O2 Fe2 O12 C44 39.4(6) . .
C2 C1 C6 C5 -0.4(9) . .
C2 C3 C4 C5 2.5(11) . .
C2S N1S C1S O1S -174.2(9) . .
Co3 Fe3 O6 Fe1 -160.64(6) . .
Co3 Fe3 O6 C22 6.4(3) . .
Co3 Fe3 O14 C54 -38.3(3) . .
Co3 Fe3 O15 C55 114.6(3) . .
Co3 Fe3 O17 C65 115.5(3) . .
Co3 Fe3 O18 C66 -46.0(3) . .
Co3 N5 C51 C46 -0.3(6) . .
Co3 N5 C52 C53 129.5(3) . .
Co3 N5 C52 C54 -108.8(3) . .
Co3 N5 C52 C55 11.5(4) . .
Co3 N6 C62 C57 -4.2(7) . .
Co3 N6 C63 C64 126.0(3) . .
Co3 N6 C63 C65 7.2(4) . .
Co3 N6 C63 C66 -112.5(3) . .
Co3 O13 C45 C46 14.1(6) . .
Co3 O13 C45 C50 -165.9(3) . .
Co3 O15 C55 C52 46.0(4) . .
Co3 O16 C56 C57 7.7(7) . .
Co3 O16 C56 C61 -173.5(3) . .
Co3 O17 C65 C63 43.3(4) . .
Fe3 Cl1 Fe1 Co1 -78.48(4) . .
Fe3 Cl1 Fe1 O2 -176.26(9) . .
Fe3 Cl1 Fe1 O3 -85.09(8) . .
Fe3 Cl1 Fe1 O5 -66.2(4) . .
Fe3 Cl1 Fe1 O6 8.28(8) . .
Fe3 Cl1 Fe1 O11 107.01(8) . .
Fe3 Co3 N5 C51 -124.2(4) . .
Fe3 Co3 N5 C52 54.4(2) . .
Fe3 Co3 N6 C62 -123.7(4) . .
Fe3 Co3 N6 C63 55.2(3) . .
Fe3 Co3 O13 C45 76.4(4) . .
Fe3 Co3 O15 C55 -123.5(3) . .
Fe3 Co3 O16 C56 77.0(4) . .
Fe3 Co3 O17 C65 -121.6(3) . .
Fe3 O6 C22 C19 -140.1(3) . .
Fe3 O14 C54 C52 15.3(5) . .
Fe3 O15 C55 C52 -62.1(4) . .
Fe3 O17 C65 C63 -65.9(4) . .
Fe3 O18 C66 C63 22.9(5) . .
N3 Co2 Fe2 O2 -106.67(16) . .
N3 Co2 Fe2 O8 76.93(15) . 3_766
N3 Co2 Fe2 O8 1.76(13) . .
N3 Co2 Fe2 O9 -84.06(17) . .
N3 Co2 Fe2 O11 -174.78(13) . .
N3 Co2 Fe2 O12 95.66(17) . .
N3 Co2 N4 C40 -150.6(19) . .
N3 Co2 N4 C41 29(2) . .
N3 Co2 O7 C23 -12.8(4) . .
N3 Co2 O9 Fe2 92.16(14) . .
N3 Co2 O9 C33 -32.4(2) . .
N3 Co2 O10 C34 165.0(4) . .
N3 Co2 O12 Fe2 -83.51(15) . .
N3 Co2 O12 C44 151.2(3) . .
N3 C30 C32 O8 66.5(5) . .
N3 C30 C33 O9 -37.0(5) . .
O3 Co1 Fe1 Cl1 -10.32(12) . .
O3 Co1 Fe1 O2 90.22(14) . .
O3 Co1 Fe1 O5 174.40(17) . .
O3 Co1 Fe1 O6 -93.64(14) . .
O3 Co1 Fe1 O11 161.37(17) . .
O3 Co1 N1 C7 -165.1(4) . .
O3 Co1 N1 C8 5.6(3) . .
O3 Co1 O1 C1 67(3) . .
O3 Co1 N2 C18 -79.0(4) . .
O3 Co1 N2 C19 95.9(3) . .
O3 Co1 O4 C12 79.5(3) . .
O3 Co1 O5 Fe1 -3.81(12) . .
O3 Co1 O5 C21 -127.2(3) . .
O3 Fe1 O2 Fe2 167.99(12) . .
O3 Fe1 O2 C10 -0.6(3) . .
O3 Fe1 O5 Co1 3.67(11) . .
O3 Fe1 O5 C21 121.1(3) . .
O3 Fe1 O6 Fe3 77.16(13) . .
O3 Fe1 O6 C22 -87.4(3) . .
O3 Fe1 O11 Fe2 11.7(6) . .
O3 Fe1 O11 C43 -176.4(5) . .
C3 C2 C7 N1 171.0(5) . .
C3 C4 C5 C6 -5.4(12) . .
C3S N1S C1S O1S 12.3(14) . .
N4 Co2 Fe2 O2 75.01(16) . .
N4 Co2 Fe2 O8 -176.56(14) . .
N4 Co2 Fe2 O8 -101.40(16) . 3_766
N4 Co2 Fe2 O9 97.61(17) . .
N4 Co2 Fe2 O11 6.90(14) . .
N4 Co2 Fe2 O12 -82.66(17) . .
N4 Co2 N3 C29 -104(2) . .
N4 Co2 N3 C30 73(2) . .
N4 Co2 O7 C23 162.9(4) . .
N4 Co2 O9 Fe2 -83.69(16) . .
N4 Co2 O9 C33 151.8(3) . .
N4 Co2 O10 C34 -13.0(4) . .
N4 Co2 O12 Fe2 94.81(15) . .
N4 Co2 O12 C44 -30.4(3) . .
N4 C41 C43 O11 61.3(5) . .
N4 C41 C44 O12 -38.6(5) . .
O4 Co1 Fe1 Cl1 -4.30(13) . .
O4 Co1 Fe1 O2 96.23(14) . .
O4 Co1 Fe1 O3 6.02(16) . .
O4 Co1 Fe1 O5 -179.58(17) . .
O4 Co1 Fe1 O6 -87.63(14) . .
O4 Co1 Fe1 O11 167.39(16) . .
O4 Co1 N1 C7 103.6(4) . .
O4 Co1 N1 C8 -85.7(3) . .
O4 Co1 O1 C1 -112.1(4) . .
O4 Co1 N2 C18 12.6(4) . .
O4 Co1 N2 C19 -172.4(3) . .
O4 Co1 O3 Fe1 -175.66(12) . .
O4 Co1 O3 C11 61.3(2) . .
O4 Co1 O5 Fe1 3.6(15) . .
O4 Co1 O5 C21 -119.9(14) . .
O4 C12 C13 C14 -178.5(4) . .
O4 C12 C13 C18 3.7(7) . .
O4 C12 C17 C16 179.3(5) . .
C4 C5 C6 C1 4.4(12) . .
N5 Co3 Fe3 Cl1 97.51(12) . .
N5 Co3 Fe3 O6 -94.95(17) . .
N5 Co3 Fe3 O14 2.31(14) . .
N5 Co3 Fe3 O15 -85.12(16) . .
N5 Co3 Fe3 O17 93.12(16) . .
N5 Co3 Fe3 O18 -176.40(13) . .
N5 Co3 N6 C62 -132.6(16) . .
N5 Co3 N6 C63 46.3(18) . .
N5 Co3 O13 C45 -15.8(3) . .
N5 Co3 O15 Fe3 92.23(13) . .
N5 Co3 O15 C55 -31.2(2) . .
N5 Co3 O16 C56 163.1(4) . .
N5 Co3 O17 Fe3 -86.46(15) . .
N5 Co3 O17 C65 151.9(3) . .
N5 C52 C54 O14 61.2(5) . .
N5 C52 C55 O15 -36.6(4) . .
O5 Co1 Fe1 Cl1 175.28(13) . .
O5 Co1 Fe1 O2 -84.18(15) . .
O5 Co1 Fe1 O3 -174.40(17) . .
O5 Co1 Fe1 O6 91.96(15) . .
O5 Co1 Fe1 O11 -13.03(17) . .
O5 Co1 N1 C7 -81.2(4) . .
O5 Co1 N1 C8 89.5(3) . .
O5 Co1 O1 C1 68.5(4) . .
O5 Co1 N2 C18 -162.5(4) . .
O5 Co1 N2 C19 12.4(3) . .
O5 Co1 O3 Fe1 3.72(11) . .
O5 Co1 O3 C11 -119.3(2) . .
O5 Co1 O4 C12 72.2(15) . .
O5 Fe1 O2 Fe2 89.55(13) . .
O5 Fe1 O2 C10 -79.1(3) . .
O5 Fe1 O3 Co1 -3.57(11) . .
O5 Fe1 O3 C11 111.0(3) . .
O5 Fe1 O6 Fe3 155.77(14) . .
O5 Fe1 O6 C22 -8.8(3) . .
O5 Fe1 O11 Fe2 -72.99(14) . .
O5 Fe1 O11 C43 99.0(3) . .
C5S N2S C4S O2S 5.1(9) . .
N6 Co3 Fe3 Cl1 -81.66(11) . .
N6 Co3 Fe3 O6 85.87(17) . .
N6 Co3 Fe3 O14 -176.86(13) . .
N6 Co3 Fe3 O15 95.71(16) . .
N6 Co3 Fe3 O17 -86.05(16) . .
N6 Co3 Fe3 O18 4.43(13) . .
N6 Co3 N5 C51 -115.2(17) . .
N6 Co3 N5 C52 63.3(18) . .
N6 Co3 O13 C45 159.8(3) . .
N6 Co3 O15 Fe3 -83.52(13) . .
N6 Co3 O15 C55 153.0(2) . .
N6 Co3 O16 C56 -13.9(4) . .
N6 Co3 O17 Fe3 90.59(14) . .
N6 Co3 O17 C65 -31.0(3) . .
N6 C63 C65 O17 -32.3(5) . .
N6 C63 C66 O18 58.0(4) . .
O6 Fe1 O2 Fe2 2.9(15) . .
O6 Fe1 O2 C10 -165.7(13) . .
O6 Fe1 O3 Co1 87.90(12) . .
O6 Fe1 O3 C11 -157.5(3) . .
O6 Fe1 O5 Co1 -89.15(13) . .
O6 Fe1 O5 C21 28.3(3) . .
O6 Fe1 O11 Fe2 -166.82(12) . .
O6 Fe1 O11 C43 5.1(3) . .
O6 Fe3 O14 C54 103.7(3) . .
O6 Fe3 O15 Co3 173.78(11) . .
O6 Fe3 O15 C55 -71.7(3) . .
O6 Fe3 O17 Co3 -108.2(11) . .
O6 Fe3 O17 C65 7.2(13) . .
O6 Fe3 O18 C66 172.0(3) . .
C6 C1 C2 C3 -2.2(7) . .
C6 C1 C2 C7 173.3(5) . .
C6S N2S C4S O2S 178.7(6) . .
O7 Co2 Fe2 O2 158.24(19) . .
O7 Co2 Fe2 O8 -93.33(17) . .
O7 Co2 Fe2 O8 -18.16(19) . 3_766
O7 Co2 Fe2 O9 -179.2(2) . .
O7 Co2 Fe2 O11 90.13(17) . .
O7 Co2 Fe2 O12 0.6(2) . .
O7 Co2 N3 C29 10.2(4) . .
O7 Co2 N3 C30 -173.0(3) . .
O7 Co2 N4 C40 95.1(4) . .
O7 Co2 N4 C41 -85.2(3) . .
O7 Co2 O9 Fe2 10(3) . .
O7 Co2 O9 C33 -114(3) . .
O7 Co2 O10 C34 -99.0(4) . .
O7 Co2 O12 Fe2 -179.60(14) . .
O7 Co2 O12 C44 55.2(3) . .
O7 C23 C24 C25 179.3(5) . .
O7 C23 C24 C29 2.4(8) . .
O7 C23 C28 C27 -179.5(5) . .
C7 N1 C8 C9 -50.9(5) . .
C7 N1 C8 C10 69.0(5) . .
C7 N1 C8 C11 -171.7(4) . .
C7 C2 C3 C4 -174.5(6) . .
C8S N3S C7S O3S -3.8(12) . .
O8 Fe2 O2 Fe1 -168.07(12) . .
O8 Fe2 O2 Fe1 115.44(13) 3_766 .
O8 Fe2 O2 C10 -75.1(3) 3_766 .
O8 Fe2 O2 C10 1.4(3) . .
O8 Fe2 O8 Fe2 0.000(2) 3_766 3_766
O8 Fe2 O8 C32 -161.9(4) 3_766 .
O8 Fe2 O9 Co2 -96.00(13) . .
O8 Fe2 O9 Co2 -60.0(5) 3_766 .
O8 Fe2 O9 C33 58.1(5) 3_766 .
O8 Fe2 O9 C33 22.1(3) . .
O8 Fe2 O11 Fe1 -103.03(13) 3_766 .
O8 Fe2 O11 Fe1 -10.8(14) . .
O8 Fe2 O11 C43 86.0(4) 3_766 .
O8 Fe2 O11 C43 178(100) . .
O8 Fe2 O12 Co2 89.80(13) . .
O8 Fe2 O12 Co2 165.88(12) 3_766 .
O8 Fe2 O12 C44 -77.0(3) 3_766 .
O8 Fe2 O12 C44 -153.1(3) . .
C8 N1 C7 C2 -171.8(4) . .
C9S N3S C7S O3S -179.8(8) . .
O9 Co2 Fe2 O2 -22.61(18) . .
O9 Co2 Fe2 O8 160.99(17) . 3_766
O9 Co2 Fe2 O8 85.82(15) . .
O9 Co2 Fe2 O11 -90.72(15) . .
O9 Co2 Fe2 O12 179.72(18) . .
O9 Co2 N3 C29 -166.5(4) . .
O9 Co2 N3 C30 10.3(3) . .
O9 Co2 N4 C40 -88.2(4) . .
O9 Co2 N4 C41 91.5(3) . .
O9 Co2 O7 C23 69(3) . .
O9 Co2 O10 C34 81.6(4) . .
O9 Co2 O12 Fe2 -0.19(12) . .
O9 Co2 O12 C44 -125.4(3) . .
O9 Fe2 O2 Fe1 -76.04(14) . .
O9 Fe2 O2 C10 93.4(3) . .
O9 Fe2 O8 Fe2 170.04(13) . 3_766
O9 Fe2 O8 C32 8.1(3) . .
O9 Fe2 O11 Fe1 85.72(13) . .
O9 Fe2 O11 C43 -85.3(4) . .
O9 Fe2 O12 Co2 0.18(12) . .
O9 Fe2 O12 C44 117.3(3) . .
C9 C8 C10 O2 -173.0(3) . .
C9 C8 C11 O3 -162.8(3) . .
O10 Co2 Fe2 O2 -22.2(2) . .
O10 Co2 Fe2 O8 161.35(18) . 3_766
O10 Co2 Fe2 O8 86.19(17) . .
O10 Co2 Fe2 O9 0.4(2) . .
O10 Co2 Fe2 O11 -90.35(17) . .
O10 Co2 Fe2 O12 -179.9(2) . .
O10 Co2 N3 C29 101.8(4) . .
O10 Co2 N3 C30 -81.4(3) . .
O10 Co2 N4 C40 3.7(4) . .
O10 Co2 N4 C41 -176.6(3) . .
O10 Co2 O7 C23 -101.3(4) . .
O10 Co2 O9 Fe2 -179.73(15) . .
O10 Co2 O9 C33 55.7(3) . .
O10 Co2 O12 Fe2 0.8(19) . .
O10 Co2 O12 C44 -124.4(18) . .
O10 C34 C35 C36 177.7(5) . .
O10 C34 C35 C40 -6.2(8) . .
O10 C34 C39 C38 -179.9(6) . .
C10 C8 C11 O3 77.9(4) . .
C11S N4S C10S O4S 176.5(6) . .
O11 Fe1 O2 Fe2 -11.95(12) . .
O11 Fe1 O2 C10 179.4(3) . .
O11 Fe1 O3 Co1 -90.6(6) . .
O11 Fe1 O3 C11 24.0(7) . .
O11 Fe1 O5 Co1 171.28(11) . .
O11 Fe1 O5 C21 -71.3(3) . .
O11 Fe1 O6 Fe3 -103.15(14) . .
O11 Fe1 O6 C22 92.3(3) . .
O11 Fe2 O2 Fe1 11.84(12) . .
O11 Fe2 O2 C10 -178.7(3) . .
O11 Fe2 O8 Fe2 -93.5(14) . 3_766
O11 Fe2 O8 C32 104.6(14) . .
O11 Fe2 O9 Co2 88.92(13) . .
O11 Fe2 O9 C33 -153.0(3) . .
O11 Fe2 O12 Co2 -89.81(13) . .
O11 Fe2 O12 C44 27.3(3) . .
C11 C8 C10 O2 -51.3(5) . .
C12S N4S C10S O4S 0.3(9) . .
O12 Co2 Fe2 O2 157.67(17) . .
O12 Co2 Fe2 O8 -18.73(16) . 3_766
O12 Co2 Fe2 O8 -93.90(15) . .
O12 Co2 Fe2 O9 -179.72(19) . .
O12 Co2 Fe2 O11 89.56(15) . .
O12 Co2 N3 C29 -82.6(4) . .
O12 Co2 N3 C30 94.2(3) . .
O12 Co2 N4 C40 -171.9(4) . .
O12 Co2 N4 C41 7.9(3) . .
O12 Co2 O7 C23 78.7(4) . .
O12 Co2 O9 Fe2 0.19(12) . .
O12 Co2 O9 C33 -124.4(2) . .
O12 Co2 O10 C34 81(2) . .
O12 Fe2 O2 Fe1 -0.7(5) . .
O12 Fe2 O2 C10 168.8(4) . .
O12 Fe2 O8 Fe2 91.05(13) . 3_766
O12 Fe2 O8 C32 -70.9(3) . .
O12 Fe2 O9 Co2 -0.18(12) . .
O12 Fe2 O9 C33 117.9(3) . .
O12 Fe2 O11 Fe1 164.69(13) . .
O12 Fe2 O11 C43 -6.3(4) . .
C12 C13 C14 C15 -1.8(7) . .
C12 C13 C18 N2 -5.2(7) . .
O13 Co3 Fe3 Cl1 2.46(15) . .
O13 Co3 Fe3 O6 170.00(18) . .
O13 Co3 Fe3 O14 -92.74(16) . .
O13 Co3 Fe3 O15 179.83(18) . .
O13 Co3 Fe3 O17 -1.93(18) . .
O13 Co3 Fe3 O18 88.55(15) . .
O13 Co3 N5 C51 9.3(4) . .
O13 Co3 N5 C52 -172.2(3) . .
O13 Co3 N6 C62 102.6(4) . .
O13 Co3 N6 C63 -78.5(3) . .
O13 Co3 O15 Fe3 -3(3) . .
O13 Co3 O15 C55 -126(3) . .
O13 Co3 O16 C56 -102.0(4) . .
O13 Co3 O17 Fe3 178.60(13) . .
O13 Co3 O17 C65 57.0(3) . .
O13 C45 C46 C47 178.1(4) . .
O13 C45 C46 C51 -1.2(7) . .
O13 C45 C50 C49 -178.9(4) . .
C13 C12 C17 C16 -2.2(7) . .
C13 C14 C15 C16 -0.6(8) . .
O14 Fe3 O6 Fe1 102.87(14) . .
O14 Fe3 O6 C22 -90.0(3) . .
O14 Fe3 O15 Co3 -92.78(13) . .
O14 Fe3 O15 C55 21.8(3) . .
O14 Fe3 O17 Co3 90.17(12) . .
O14 Fe3 O17 C65 -154.4(2) . .
O14 Fe3 O18 C66 -178(100) . .
C14 C13 C18 N2 176.9(4) . .
C14 C15 C16 C17 1.6(8) . .
O15 Co3 Fe3 Cl1 -177.37(13) . .
O15 Co3 Fe3 O6 -9.84(18) . .
O15 Co3 Fe3 O14 87.43(15) . .
O15 Co3 Fe3 O17 178.24(18) . .
O15 Co3 Fe3 O18 -91.28(14) . .
O15 Co3 N5 C51 -168.3(4) . .
O15 Co3 N5 C52 10.2(3) . .
O15 Co3 N6 C62 -79.8(4) . .
O15 Co3 N6 C63 99.1(3) . .
O15 Co3 O13 C45 79(3) . .
O15 Co3 O16 C56 77.8(4) . .
O15 Co3 O17 Fe3 -1.23(12) . .
O15 Co3 O17 C65 -122.9(3) . .
O15 Fe3 O6 Fe1 -167.06(13) . .
O15 Fe3 O6 C22 0.0(3) . .
O15 Fe3 O14 C54 1.4(3) . .
O15 Fe3 O17 Co3 1.15(11) . .
O15 Fe3 O17 C65 116.6(3) . .
O15 Fe3 O18 C66 -85.7(3) . .
C15 C16 C17 C12 -0.1(8) . .
O16 Co3 Fe3 Cl1 -176.26(14) . .
O16 Co3 Fe3 O6 -8.72(19) . .
O16 Co3 Fe3 O14 88.54(16) . .
O16 Co3 Fe3 O15 1.12(18) . .
O16 Co3 Fe3 O17 179.36(19) . .
O16 Co3 Fe3 O18 -90.16(16) . .
O16 Co3 N5 C51 99.8(4) . .
O16 Co3 N5 C52 -81.7(3) . .
O16 Co3 N6 C62 12.2(4) . .
O16 Co3 N6 C63 -168.9(3) . .
O16 Co3 O13 C45 -104.5(3) . .
O16 Co3 O15 Fe3 -179.22(13) . .
O16 Co3 O15 C55 57.3(2) . .
O16 Co3 O17 Fe3 -17(5) . .
O16 Co3 O17 C65 -138(5) . .
O16 C56 C57 C58 178.5(5) . .
O16 C56 C57 C62 4.8(8) . .
O16 C56 C61 C60 -179.2(5) . .
O17 Co3 Fe3 Cl1 4.39(13) . .
O17 Co3 Fe3 O6 171.92(18) . .
O17 Co3 Fe3 O14 -90.81(15) . .
O17 Co3 Fe3 O15 -178.24(18) . .
O17 Co3 Fe3 O18 90.48(14) . .
O17 Co3 N5 C51 -81.7(4) . .
O17 Co3 N5 C52 96.9(3) . .
O17 Co3 N6 C62 -166.4(4) . .
O17 Co3 N6 C63 12.6(3) . .
O17 Co3 O13 C45 75.1(3) . .
O17 Co3 O15 Fe3 1.19(12) . .
O17 Co3 O15 C55 -122.3(2) . .
O17 Co3 O16 C56 93(5) . .
O17 Fe3 O6 Fe1 -58.7(12) . .
O17 Fe3 O6 C22 108.4(11) . .
O17 Fe3 O14 C54 -77.9(3) . .
O17 Fe3 O15 Co3 -1.14(11) . .
O17 Fe3 O15 C55 113.4(3) . .
O17 Fe3 O18 C66 -6.3(3) . .
C17 C12 C13 C14 3.1(6) . .
C17 C12 C13 C18 -174.8(4) . .
O18 Fe3 O6 Fe1 -77.42(13) . .
O18 Fe3 O6 C22 89.7(3) . .
O18 Fe3 O14 C54 94(4) . .
O18 Fe3 O15 Co3 88.98(12) . .
O18 Fe3 O15 C55 -156.5(3) . .
O18 Fe3 O17 Co3 -89.59(12) . .
O18 Fe3 O17 C65 25.9(2) . .
C18 N2 C19 C20 -53.9(5) . .
C18 N2 C19 C21 -174.9(4) . .
C18 N2 C19 C22 66.8(5) . .
C18 C13 C14 C15 176.1(5) . .
C19 N2 C18 C13 180.0(4) . .
C20 C19 C21 O5 -158.7(4) . .
C20 C19 C22 O6 -177.7(4) . .
C21 C19 C22 O6 -55.8(5) . .
C22 C19 C21 O5 80.2(4) . .
C23 C24 C25 C26 -0.3(7) . .
C23 C24 C29 N3 -5.2(7) . .
C24 C23 C28 C27 -0.1(7) . .
C24 C25 C26 C27 0.8(8) . .
C25 C24 C29 N3 177.8(4) . .
C25 C26 C27 C28 -1.0(8) . .
C26 C27 C28 C23 0.6(8) . .
C28 C23 C24 C25 -0.1(7) . .
C28 C23 C24 C29 -177.0(4) . .
C29 N3 C30 C31 -50.9(5) . .
C29 N3 C30 C32 70.5(5) . .
C29 N3 C30 C33 -171.1(4) . .
C29 C24 C25 C26 176.7(4) . .
C30 N3 C29 C24 -179.9(4) . .
C31 C30 C32 O8 -170.0(4) . .
C31 C30 C33 O9 -158.1(4) . .
C32 C30 C33 O9 81.3(5) . .
C33 C30 C32 O8 -48.3(5) . .
C34 C35 C36 C37 0.5(9) . .
C34 C35 C40 N4 -4.2(8) . .
C35 C34 C39 C38 -1.7(9) . .
C35 C36 C37 C38 1.4(11) . .
C36 C35 C40 N4 171.9(5) . .
C36 C37 C38 C39 -3.4(12) . .
C37 C38 C39 C34 3.6(11) . .
C39 C34 C35 C36 -0.3(8) . .
C39 C34 C35 C40 175.8(5) . .
C40 N4 C41 C42 -46.0(6) . .
C40 N4 C41 C43 74.8(5) . .
C40 N4 C41 C44 -165.8(4) . .
C40 C35 C36 C37 -175.8(6) . .
C41 N4 C40 C35 -176.2(5) . .
C42 C41 C43 O11 -175.8(4) . .
C42 C41 C44 O12 -159.9(4) . .
C43 C41 C44 O12 80.0(5) . .
C44 C41 C43 O11 -54.8(5) . .
C45 C46 C47 C48 2.1(7) . .
C45 C46 C51 N5 -6.4(7) . .
C46 C45 C50 C49 1.0(7) . .
C46 C47 C48 C49 -1.4(7) . .
C47 C46 C51 N5 174.3(4) . .
C47 C48 C49 C50 0.5(7) . .
C48 C49 C50 C45 -0.4(7) . .
C50 C45 C46 C47 -1.8(6) . .
C50 C45 C46 C51 178.8(4) . .
C51 N5 C52 C53 -51.9(5) . .
C51 N5 C52 C54 69.8(5) . .
C51 N5 C52 C55 -169.9(4) . .
C51 C46 C47 C48 -178.6(4) . .
C52 N5 C51 C46 -178.8(4) . .
C53 C52 C54 O14 -175.6(4) . .
C53 C52 C55 O15 -156.5(4) . .
C54 C52 C55 O15 82.4(5) . .
C55 C52 C54 O14 -54.7(5) . .
C56 C57 C58 C59 0.6(8) . .
C56 C57 C62 N6 -6.7(8) . .
C57 C56 C61 C60 -0.3(7) . .
C57 C58 C59 C60 -0.3(9) . .
C58 C57 C62 N6 179.4(5) . .
C58 C59 C60 C61 -0.4(9) . .
C59 C60 C61 C56 0.7(9) . .
C61 C56 C57 C58 -0.3(7) . .
C61 C56 C57 C62 -174.0(5) . .
C62 N6 C63 C64 -55.1(5) . .
C62 N6 C63 C65 -173.9(4) . .
C62 N6 C63 C66 66.5(5) . .
C62 C57 C58 C59 174.7(5) . .
C63 N6 C62 C57 176.9(4) . .
C64 C63 C65 O17 -151.1(4) . .
C64 C63 C66 O18 179.6(3) . .
C65 C63 C66 O18 -57.7(4) . .
C66 C63 C65 O17 86.3(4) . .

loop_
_platon_squeeze_void_nr
_platon_squeeze_void_average_x
_platon_squeeze_void_average_y
_platon_squeeze_void_average_z
_platon_squeeze_void_volume
_platon_squeeze_void_count_electrons
_platon_squeeze_void_content
1 0.250 -0.017 0.250 1298 227 ' '
2 0.500 0.000 0.500 106 28 ' '
3 0.750 -0.026 0.750 1298 226 ' '
4 1.000 0.500 0.000 106 28 ' '
